data_4314683
loop_
_publ_author_name
'Adrian B. Chaplin'
'Andrew S. Weller'

_publ_section_title
;
 Amine- and Dimeric Amino-Borane Complexes of the {Rh(PiPr3)2}+ Fragment
 and Their Relevance to the Transition-Metal-Mediated Dehydrocoupling of
 Amine-Boranes
;
_journal_name_full 'Inorganic Chemistry'
_journal_page_first 1111
_journal_page_last 1121
_journal_paper_doi 10.1021/ic9020542
_journal_volume 49
_journal_year 2010
_chemical_formula_moiety 'C22 H58 B2 N2 P2 Rh, C32 H12 B F24'
_chemical_formula_sum 'C54 H70 B3 F24 N2 P2 Rh'
_chemical_formula_weight 1400.40
_chemical_melting_point ?
_space_group_IT_number 2
_symmetry_cell_setting triclinic
_symmetry_space_group_name_Hall '-P 1'
_symmetry_space_group_name_H-M 'P -1'
_atom_sites_solution_hydrogens geom
_atom_sites_solution_primary direct
_atom_sites_solution_secondary difmap
_audit_creation_method SHELXL-97
_cell_angle_alpha 73.7772(2)
_cell_angle_beta 86.7370(3)
_cell_angle_gamma 73.2126(3)
_cell_formula_units_Z 4
_cell_length_a 12.76990(10)
_cell_length_b 19.72410(10)
_cell_length_c 27.1519(2)
_cell_measurement_reflns_used 27448
_cell_measurement_temperature 150(2)
_cell_measurement_theta_max 27.485
_cell_measurement_theta_min 5.097
_cell_volume 6284.62(8)
_computing_cell_refinement 'Denzo/Scalepack (Otwinowski & Minor 1997)'
_computing_data_collection 'Collect (Nonius BV, 1997-2000)'
_computing_data_reduction 'Denzo/Scalepack (Otwinowski & Minor 1997)'
_computing_molecular_graphics 'ORTEP3 (Farrugia, 1997)'
_computing_publication_material 'Bruker SHELXTL'
_computing_structure_refinement 'SHELXL-97 (Sheldrick, 2008)'
_computing_structure_solution 'SIR2004 (Burla et al., 2005)'
_diffrn_ambient_temperature 150(2)
_diffrn_detector_area_resol_mean 9
_diffrn_measured_fraction_theta_full 0.991
_diffrn_measured_fraction_theta_max 0.991
_diffrn_measurement_device '95mm CCD camera on \k-goniostat'
_diffrn_measurement_device_type KappaCCD
_diffrn_measurement_method CCD
_diffrn_radiation_monochromator 'horizonally mounted graphite crystal'
_diffrn_radiation_source 'fine-focus sealed tube'
_diffrn_radiation_type MoK\a
_diffrn_radiation_wavelength 0.71073
_diffrn_reflns_av_R_equivalents 0.0189
_diffrn_reflns_av_sigmaI/netI 0.0372
_diffrn_reflns_limit_h_max 15
_diffrn_reflns_limit_h_min -15
_diffrn_reflns_limit_k_max 21
_diffrn_reflns_limit_k_min -24
_diffrn_reflns_limit_l_max 33
_diffrn_reflns_limit_l_min -33
_diffrn_reflns_number 44379
_diffrn_reflns_theta_full 26.37
_diffrn_reflns_theta_max 26.37
_diffrn_reflns_theta_min 5.11
_exptl_absorpt_coefficient_mu 0.431
_exptl_absorpt_correction_T_max 1.0
_exptl_absorpt_correction_T_min 0.952
_exptl_absorpt_correction_type multi-scan
_exptl_absorpt_process_details 'Denzo/Scalepack (Otwinowski & Minor 1997)'
_exptl_crystal_colour purple
_exptl_crystal_density_diffrn 1.480
_exptl_crystal_density_meas ?
_exptl_crystal_density_method 'not measured'
_exptl_crystal_description block
_exptl_crystal_F_000 2856
_exptl_crystal_size_max 0.24
_exptl_crystal_size_mid 0.18
_exptl_crystal_size_min 0.08
_refine_diff_density_max 0.764
_refine_diff_density_min -0.855
_refine_diff_density_rms 0.062
_refine_ls_extinction_coef 0.00056(14)
_refine_ls_extinction_expression Fc^*^=kFc[1+0.001xFc^2^\l^3^/sin(2\q)]^-1/4^
_refine_ls_extinction_method SHELXL
_refine_ls_goodness_of_fit_ref 1.021
_refine_ls_hydrogen_treatment mixed
_refine_ls_matrix_type full
_refine_ls_number_parameters 1818
_refine_ls_number_reflns 25462
_refine_ls_number_restraints 1074
_refine_ls_restrained_S_all 1.205
_refine_ls_R_factor_all 0.0573
_refine_ls_R_factor_gt 0.0408
_refine_ls_shift/su_max 0.001
_refine_ls_shift/su_mean 0.000
_refine_ls_structure_factor_coef Fsqd
_refine_ls_weighting_details 'calc w=1/[\s^2^(Fo^2^)+(0.0414P)^2^+7.3982P] where P=(Fo^2^+2Fc^2^)/3'
_refine_ls_weighting_scheme calc
_refine_ls_wR_factor_gt 0.0952
_refine_ls_wR_factor_ref 0.1037
_reflns_number_gt 20382
_reflns_number_total 25462
_reflns_threshold_expression >2sigma(I)
_cod_data_source_file ic9020542_si_002_2.cif
_cod_data_source_block 034abc08
_cod_depositor_comments
;
The following automatic conversions were performed:
'_symmetry_cell_setting' value 'Triclinic' changed to 'triclinic'
according to '/home/adriana/struct/CIF-dictionaries/cif_core.dic'
dictionary named 'cif_core.dic' version 2.4.1 from 2010-06-29.

Automatic conversion script
Id: cif_fix_enum 1555 2011-01-17 13:19:09Z saulius 

The following automatic conversions were performed:

'_chemical_melting_point' value 'not measured' was changed to '?' -
the value is undefined or not given.

Automatic conversion script
Id: cif_fix_values 1569 2011-02-09 13:29:24Z adriana 

The following automatic conversions were performed:

'_exptl_crystal_density_meas' value 'not measured' was changed to '?'
- the value is perceived as not measured.

Automatic conversion script
Id: cif_fix_values 3008 2015-01-20 13:52:24Z robertas 
;
_cod_original_cell_volume 6284.63(7)
_cod_database_code 4314683

loop_
_symmetry_equiv_pos_as_xyz
'x, y, z'
'-x, -y, -z'

loop_
_atom_site_label
_atom_site_type_symbol
_atom_site_fract_x
_atom_site_fract_y
_atom_site_fract_z
_atom_site_U_iso_or_equiv
_atom_site_adp_type
_atom_site_occupancy
_atom_site_symmetry_multiplicity
_atom_site_calc_flag
_atom_site_refinement_flags
_atom_site_disorder_assembly
_atom_site_disorder_group
Rh1 Rh 0.843400(19) 0.742550(13) 0.645298(9) 0.02556(7) Uani 1 1 d . . .
P1 P 0.85083(6) 0.79009(4) 0.71161(3) 0.02631(17) Uani 1 1 d . . .
P2 P 1.00136(7) 0.64844(4) 0.65215(3) 0.03356(19) Uani 1 1 d . . .
B1 B 0.7157(3) 0.7795(2) 0.58888(14) 0.0321(8) Uani 1 1 d D . .
H1A H 0.717(3) 0.7986(18) 0.6284(9) 0.039 Uiso 1 1 d D . .
H1B H 0.8042(19) 0.7345(15) 0.5859(13) 0.039 Uiso 1 1 d D . .
B2 B 0.5891(4) 0.8142(3) 0.52861(18) 0.0517(11) Uani 1 1 d . . .
H2A H 0.509(2) 0.8518(11) 0.52708(19) 0.062 Uiso 1 1 calc R . .
H2B H 0.6023(5) 0.7940(6) 0.4953(9) 0.062 Uiso 1 1 calc R . .
N1 N 0.6850(2) 0.84657(16) 0.53975(10) 0.0378(6) Uani 1 1 d . . .
C1 C 0.6450(4) 0.9192(2) 0.55079(17) 0.0598(11) Uani 1 1 d . . .
H1C H 0.7056 0.9301 0.5647 0.090 Uiso 1 1 calc R . .
H1D H 0.5870 0.9180 0.5759 0.090 Uiso 1 1 calc R . .
H1E H 0.6162 0.9575 0.5191 0.090 Uiso 1 1 calc R . .
C2 C 0.7699(3) 0.8501(2) 0.50042(14) 0.0504(10) Uani 1 1 d . . .
H2C H 0.7388 0.8891 0.4693 0.076 Uiso 1 1 calc R . .
H2D H 0.7958 0.8027 0.4923 0.076 Uiso 1 1 calc R . .
H2E H 0.8314 0.8609 0.5136 0.076 Uiso 1 1 calc R . .
N2 N 0.6170(2) 0.75002(18) 0.58164(11) 0.0410(7) Uani 1 1 d . . .
C3 C 0.5322(4) 0.7557(3) 0.62057(17) 0.0660(12) Uani 1 1 d U . .
H3A H 0.4700 0.7424 0.6105 0.099 Uiso 1 1 calc R . .
H3B H 0.5077 0.8064 0.6233 0.099 Uiso 1 1 calc R . .
H3C H 0.5625 0.7222 0.6538 0.099 Uiso 1 1 calc R . .
C4 C 0.6485(4) 0.6743(2) 0.57518(19) 0.0655(12) Uani 1 1 d . . .
H4A H 0.6713 0.6383 0.6085 0.098 Uiso 1 1 calc R . .
H4B H 0.7092 0.6690 0.5515 0.098 Uiso 1 1 calc R . .
H4C H 0.5858 0.6658 0.5613 0.098 Uiso 1 1 calc R . .
C5 C 0.8214(3) 0.89079(18) 0.68096(13) 0.0377(8) Uani 1 1 d . . .
H5 H 0.7468 0.9062 0.6648 0.045 Uiso 1 1 calc R . .
C6 C 0.8973(4) 0.9095(2) 0.63628(15) 0.0519(10) Uani 1 1 d . . .
H6A H 0.8676 0.9609 0.6164 0.078 Uiso 1 1 calc R . .
H6B H 0.9021 0.8772 0.6141 0.078 Uiso 1 1 calc R . .
H6C H 0.9703 0.9022 0.6499 0.078 Uiso 1 1 calc R . .
C7 C 0.8138(4) 0.9400(2) 0.71691(16) 0.0555(11) Uani 1 1 d . . .
H7A H 0.8869 0.9321 0.7308 0.083 Uiso 1 1 calc R . .
H7B H 0.7654 0.9274 0.7451 0.083 Uiso 1 1 calc R . .
H7C H 0.7844 0.9918 0.6977 0.083 Uiso 1 1 calc R . .
C8 C 0.7356(3) 0.78270(19) 0.75579(12) 0.0344(7) Uani 1 1 d . . .
H8 H 0.7454 0.8037 0.7842 0.041 Uiso 1 1 calc R . .
C9 C 0.6223(3) 0.8249(3) 0.73159(15) 0.0517(10) Uani 1 1 d . . .
H9A H 0.6096 0.8055 0.7036 0.078 Uiso 1 1 calc R . .
H9B H 0.6177 0.8772 0.7180 0.078 Uiso 1 1 calc R . .
H9C H 0.5667 0.8190 0.7576 0.078 Uiso 1 1 calc R . .
C10 C 0.7428(4) 0.7013(2) 0.77999(15) 0.0516(10) Uani 1 1 d . . .
H10A H 0.6851 0.6973 0.8051 0.077 Uiso 1 1 calc R . .
H10B H 0.8145 0.6756 0.7972 0.077 Uiso 1 1 calc R . .
H10C H 0.7336 0.6788 0.7532 0.077 Uiso 1 1 calc R . .
C11 C 0.9700(3) 0.75884(19) 0.75702(14) 0.0369(8) Uani 1 1 d . . .
H11 H 0.9939 0.7039 0.7653 0.044 Uiso 1 1 calc R . .
C12 C 0.9480(3) 0.7769(2) 0.80889(15) 0.0513(10) Uani 1 1 d . . .
H12C H 1.0173 0.7625 0.8281 0.077 Uiso 1 1 calc R . .
H12D H 0.8990 0.7498 0.8286 0.077 Uiso 1 1 calc R . .
H12E H 0.9138 0.8299 0.8030 0.077 Uiso 1 1 calc R . .
C13 C 1.0674(3) 0.7840(2) 0.73171(19) 0.0551(11) Uani 1 1 d . . .
H13A H 1.0561 0.8358 0.7304 0.083 Uiso 1 1 calc R . .
H13B H 1.0743 0.7786 0.6968 0.083 Uiso 1 1 calc R . .
H13C H 1.1345 0.7538 0.7517 0.083 Uiso 1 1 calc R . .
C14 C 0.9534(3) 0.57536(18) 0.63798(14) 0.0419(8) Uani 1 1 d . . .
H14 H 0.9168 0.5982 0.6033 0.050 Uiso 1 1 calc R . .
C15 C 0.8645(4) 0.5544(2) 0.67381(16) 0.0552(10) Uani 1 1 d . . .
H15A H 0.8291 0.5259 0.6595 0.083 Uiso 1 1 calc R . .
H15B H 0.8099 0.5992 0.6774 0.083 Uiso 1 1 calc R . .
H15C H 0.8974 0.5246 0.7075 0.083 Uiso 1 1 calc R . .
C16 C 1.0426(4) 0.5064(2) 0.63295(18) 0.0616(12) Uani 1 1 d . . .
H16A H 1.0774 0.4786 0.6667 0.092 Uiso 1 1 calc R . .
H16B H 1.0978 0.5212 0.6091 0.092 Uiso 1 1 calc R . .
H16C H 1.0098 0.4755 0.6199 0.092 Uiso 1 1 calc R . .
C17 C 1.0976(3) 0.6691(2) 0.59972(16) 0.0538(11) Uani 1 1 d U . .
H17 H 1.1552 0.6218 0.6009 0.065 Uiso 1 1 calc R . .
C18 C 1.0430(4) 0.6967(3) 0.54697(17) 0.0737(14) Uani 1 1 d U . .
H18A H 0.9883 0.7443 0.5438 0.111 Uiso 1 1 calc R . .
H18B H 1.0073 0.6611 0.5422 0.111 Uiso 1 1 calc R . .
H18C H 1.0982 0.7025 0.5208 0.111 Uiso 1 1 calc R . .
C19 C 1.1556(4) 0.7231(2) 0.6080(2) 0.0714(14) Uani 1 1 d U . .
H19A H 1.2111 0.7286 0.5820 0.107 Uiso 1 1 calc R . .
H19B H 1.1907 0.7041 0.6422 0.107 Uiso 1 1 calc R . .
H19C H 1.1020 0.7710 0.6052 0.107 Uiso 1 1 calc R . .
C20 C 1.0940(3) 0.60584(19) 0.70970(15) 0.0410(8) Uani 1 1 d . . .
H20 H 1.1080 0.6479 0.7193 0.049 Uiso 1 1 calc R . .
C21 C 1.2081(3) 0.5549(2) 0.7037(2) 0.0625(12) Uani 1 1 d . . .
H21A H 1.2505 0.5393 0.7359 0.094 Uiso 1 1 calc R . .
H21B H 1.2463 0.5815 0.6761 0.094 Uiso 1 1 calc R . .
H21C H 1.2001 0.5115 0.6952 0.094 Uiso 1 1 calc R . .
C22 C 1.0390(4) 0.5668(2) 0.75604(15) 0.0511(10) Uani 1 1 d . . .
H22A H 1.0418 0.5178 0.7534 0.077 Uiso 1 1 calc R . .
H22B H 0.9626 0.5956 0.7568 0.077 Uiso 1 1 calc R . .
H22C H 1.0775 0.5620 0.7876 0.077 Uiso 1 1 calc R . .
Rh2 Rh 0.811835(18) 0.756607(13) 0.138782(9) 0.02589(7) Uani 1 1 d . A .
P4 P 0.82986(8) 0.79114(5) 0.21095(3) 0.0378(2) Uani 1 1 d D . .
P3 P 0.98112(6) 0.72910(4) 0.10472(3) 0.02522(16) Uani 1 1 d . . .
B11 B 0.6643(3) 0.7553(2) 0.10764(15) 0.0330(8) Uani 1 1 d D . .
H11A H 0.7525(19) 0.7435(19) 0.0858(12) 0.040 Uiso 1 1 d D . .
H11B H 0.670(3) 0.7646(18) 0.1505(9) 0.040 Uiso 1 1 d D . .
B12 B 0.4999(3) 0.7592(2) 0.08876(18) 0.0414(10) Uani 1 1 d . . .
H12A H 0.4382(15) 0.7696(3) 0.1180(7) 0.050 Uiso 1 1 calc R A .
H12B H 0.4626(10) 0.7526(3) 0.0553(8) 0.050 Uiso 1 1 calc R . .
N11 N 0.6075(2) 0.69440(16) 0.11121(13) 0.0423(7) Uani 1 1 d . A .
C101 C 0.6551(3) 0.6493(3) 0.0745(2) 0.0661(13) Uani 1 1 d . . .
H10D H 0.7291 0.6183 0.0864 0.099 Uiso 1 1 calc R A .
H10E H 0.6584 0.6822 0.0403 0.099 Uiso 1 1 calc R . .
H10F H 0.6090 0.6179 0.0729 0.099 Uiso 1 1 calc R . .
C102 C 0.6004(3) 0.6466(2) 0.16214(19) 0.0625(12) Uani 1 1 d . . .
H10G H 0.5516 0.6169 0.1607 0.094 Uiso 1 1 calc R A .
H10H H 0.5716 0.6766 0.1858 0.094 Uiso 1 1 calc R . .
H10I H 0.6734 0.6140 0.1742 0.094 Uiso 1 1 calc R . .
N12 N 0.5698(2) 0.81806(16) 0.07359(10) 0.0358(6) Uani 1 1 d . A .
C103 C 0.5909(3) 0.8426(3) 0.01778(14) 0.0545(11) Uani 1 1 d . . .
H10J H 0.5220 0.8727 -0.0008 0.082 Uiso 1 1 calc R A .
H10K H 0.6215 0.7995 0.0048 0.082 Uiso 1 1 calc R . .
H10L H 0.6429 0.8719 0.0126 0.082 Uiso 1 1 calc R . .
C104 C 0.5280(3) 0.8844(2) 0.09173(15) 0.0437(8) Uani 1 1 d . . .
H10M H 0.5840 0.9105 0.0875 0.066 Uiso 1 1 calc R A .
H10N H 0.5102 0.8701 0.1281 0.066 Uiso 1 1 calc R . .
H10O H 0.4621 0.9168 0.0717 0.066 Uiso 1 1 calc R . .
C105 C 1.0497(3) 0.62892(18) 0.12021(15) 0.0429(9) Uani 1 1 d . A .
H105 H 1.1166 0.6216 0.0990 0.051 Uiso 1 1 calc R . .
C106 C 1.0872(4) 0.5976(3) 0.17704(19) 0.0692(13) Uani 1 1 d . . .
H10P H 1.0231 0.6028 0.1988 0.104 Uiso 1 1 calc R A .
H10Q H 1.1346 0.6247 0.1848 0.104 Uiso 1 1 calc R . .
H10R H 1.1278 0.5454 0.1837 0.104 Uiso 1 1 calc R . .
C107 C 0.9776(4) 0.5863(2) 0.1069(2) 0.0619(12) Uani 1 1 d . . .
H10S H 1.0176 0.5339 0.1152 0.093 Uiso 1 1 calc R A .
H10T H 0.9582 0.6048 0.0702 0.093 Uiso 1 1 calc R . .
H10U H 0.9108 0.5931 0.1269 0.093 Uiso 1 1 calc R . .
C108 C 0.9544(2) 0.75456(17) 0.03447(12) 0.0286(6) Uani 1 1 d . A .
H108 H 0.9062 0.7247 0.0299 0.034 Uiso 1 1 calc R . .
C109 C 1.0531(3) 0.7354(2) 0.00060(14) 0.0436(9) Uani 1 1 d . . .
H10V H 1.0272 0.7414 -0.0341 0.065 Uiso 1 1 calc R A .
H10W H 1.0964 0.6842 0.0153 0.065 Uiso 1 1 calc R . .
H10$ H 1.0986 0.7683 -0.0010 0.065 Uiso 1 1 calc R . .
C110 C 0.8880(3) 0.83491(19) 0.01202(13) 0.0387(8) Uani 1 1 d . . .
H11C H 0.9370 0.8664 0.0051 0.058 Uiso 1 1 calc R A .
H11D H 0.8332 0.8499 0.0366 0.058 Uiso 1 1 calc R . .
H11E H 0.8511 0.8398 -0.0200 0.058 Uiso 1 1 calc R . .
C111 C 1.0889(3) 0.76880(19) 0.11657(13) 0.0360(7) Uani 1 1 d . A .
H111 H 1.0928 0.7601 0.1546 0.043 Uiso 1 1 calc R . .
C112 C 1.0543(3) 0.8524(2) 0.09394(16) 0.0454(9) Uani 1 1 d . . .
H11F H 1.1013 0.8738 0.1084 0.068 Uiso 1 1 calc R A .
H11G H 0.9780 0.8726 0.1023 0.068 Uiso 1 1 calc R . .
H11H H 1.0613 0.8643 0.0566 0.068 Uiso 1 1 calc R . .
C113 C 1.2050(3) 0.7350(2) 0.10102(17) 0.0489(9) Uani 1 1 d . . .
H11I H 1.2061 0.7417 0.0639 0.073 Uiso 1 1 calc R A .
H11J H 1.2287 0.6823 0.1189 0.073 Uiso 1 1 calc R . .
H11K H 1.2546 0.7594 0.1104 0.073 Uiso 1 1 calc R . .
C114 C 0.7316(4) 0.8881(2) 0.19877(16) 0.0345(11) Uani 0.690(4) 1 d PDU A 1
H114 H 0.6583 0.8836 0.1916 0.041 Uiso 0.690(4) 1 calc PR A 1
C115 C 0.7593(12) 0.9402(7) 0.1506(3) 0.049(3) Uani 0.690(4) 1 d PDU A 1
H11L H 0.6998 0.9863 0.1417 0.073 Uiso 0.690(4) 1 calc PR A 1
H11M H 0.7689 0.9174 0.1222 0.073 Uiso 0.690(4) 1 calc PR A 1
H11N H 0.8273 0.9507 0.1566 0.073 Uiso 0.690(4) 1 calc PR A 1
C116 C 0.7159(5) 0.9222(3) 0.2440(2) 0.0505(15) Uani 0.690(4) 1 d PDU A 1
H11O H 0.7830 0.9335 0.2501 0.076 Uiso 0.690(4) 1 calc PR A 1
H11P H 0.6994 0.8872 0.2748 0.076 Uiso 0.690(4) 1 calc PR A 1
H11Q H 0.6551 0.9676 0.2359 0.076 Uiso 0.690(4) 1 calc PR A 1
C117 C 0.7496(3) 0.7403(3) 0.26211(18) 0.0327(10) Uani 0.690(4) 1 d PDU A 1
H117 H 0.7716 0.7444 0.2957 0.039 Uiso 0.690(4) 1 calc PR A 1
C118 C 0.6243(4) 0.7665(3) 0.2592(2) 0.0407(12) Uani 0.690(4) 1 d PDU A 1
H11R H 0.5986 0.7689 0.2253 0.061 Uiso 0.690(4) 1 calc PR A 1
H11S H 0.5989 0.8155 0.2650 0.061 Uiso 0.690(4) 1 calc PR A 1
H11T H 0.5951 0.7319 0.2856 0.061 Uiso 0.690(4) 1 calc PR A 1
C119 C 0.7874(5) 0.6578(3) 0.2650(2) 0.0451(14) Uani 0.690(4) 1 d PDU A 1
H11U H 0.7521 0.6307 0.2937 0.068 Uiso 0.690(4) 1 calc PR A 1
H11V H 0.8670 0.6393 0.2703 0.068 Uiso 0.690(4) 1 calc PR A 1
H11W H 0.7671 0.6507 0.2329 0.068 Uiso 0.690(4) 1 calc PR A 1
C120 C 0.9381(5) 0.7944(3) 0.2507(2) 0.0565(16) Uani 0.690(4) 1 d PDU A 1
H120 H 0.9010 0.8106 0.2806 0.068 Uiso 0.690(4) 1 calc PR A 1
C121 C 1.0145(5) 0.7193(4) 0.2727(3) 0.075(2) Uani 0.690(4) 1 d PDU A 1
H12F H 1.0477 0.6985 0.2447 0.112 Uiso 0.690(4) 1 calc PR A 1
H12G H 0.9738 0.6873 0.2943 0.112 Uiso 0.690(4) 1 calc PR A 1
H12H H 1.0720 0.7229 0.2934 0.112 Uiso 0.690(4) 1 calc PR A 1
C122 C 0.9981(5) 0.8500(3) 0.2251(2) 0.0567(16) Uani 0.690(4) 1 d PDU A 1
H12I H 1.0555 0.8477 0.2485 0.085 Uiso 0.690(4) 1 calc PR A 1
H12J H 0.9465 0.8995 0.2164 0.085 Uiso 0.690(4) 1 calc PR A 1
H12K H 1.0312 0.8390 0.1937 0.085 Uiso 0.690(4) 1 calc PR A 1
C314 C 0.8303(8) 0.8880(4) 0.1928(3) 0.041(2) Uani 0.310(4) 1 d PDU A 2
H314 H 0.9072 0.8873 0.1830 0.050 Uiso 0.310(4) 1 calc PR A 2
C315 C 0.761(2) 0.9331(13) 0.1447(5) 0.038(5) Uani 0.310(4) 1 d PDU A 2
H31A H 0.6851 0.9318 0.1505 0.057 Uiso 0.310(4) 1 calc PR A 2
H31B H 0.7895 0.9125 0.1161 0.057 Uiso 0.310(4) 1 calc PR A 2
H31C H 0.7637 0.9842 0.1363 0.057 Uiso 0.310(4) 1 calc PR A 2
C316 C 0.8055(13) 0.9272(8) 0.2347(5) 0.058(4) Uani 0.310(4) 1 d PDU A 2
H31D H 0.8358 0.9693 0.2258 0.088 Uiso 0.310(4) 1 calc PR A 2
H31E H 0.8386 0.8930 0.2673 0.088 Uiso 0.310(4) 1 calc PR A 2
H31F H 0.7261 0.9446 0.2382 0.088 Uiso 0.310(4) 1 calc PR A 2
C317 C 0.7441(6) 0.7730(5) 0.2634(3) 0.0327(10) Uani 0.310(4) 1 d PDU A 2
H317 H 0.7670 0.7855 0.2936 0.039 Uiso 0.310(4) 1 calc PR A 2
C318 C 0.6298(8) 0.8204(7) 0.2440(5) 0.055(3) Uani 0.310(4) 1 d PDU A 2
H31G H 0.6057 0.8027 0.2176 0.082 Uiso 0.310(4) 1 calc PR A 2
H31H H 0.6307 0.8717 0.2293 0.082 Uiso 0.310(4) 1 calc PR A 2
H31I H 0.5794 0.8176 0.2726 0.082 Uiso 0.310(4) 1 calc PR A 2
C319 C 0.7493(12) 0.6918(6) 0.2763(5) 0.054(3) Uani 0.310(4) 1 d PDU A 2
H31J H 0.6854 0.6835 0.2962 0.081 Uiso 0.310(4) 1 calc PR A 2
H31K H 0.8163 0.6620 0.2965 0.081 Uiso 0.310(4) 1 calc PR A 2
H31L H 0.7495 0.6775 0.2445 0.081 Uiso 0.310(4) 1 calc PR A 2
C320 C 0.9754(6) 0.7478(5) 0.2437(4) 0.052(3) Uani 0.310(4) 1 d PDU A 2
H320 H 1.0262 0.7564 0.2147 0.063 Uiso 0.310(4) 1 calc PR A 2
C321 C 1.0117(15) 0.6631(6) 0.2672(7) 0.080(4) Uani 0.310(4) 1 d PDU A 2
H32A H 1.0918 0.6451 0.2684 0.120 Uiso 0.310(4) 1 calc PR A 2
H32B H 0.9822 0.6397 0.2459 0.120 Uiso 0.310(4) 1 calc PR A 2
H32C H 0.9840 0.6510 0.3020 0.120 Uiso 0.310(4) 1 calc PR A 2
C322 C 1.0106(13) 0.7807(8) 0.2833(6) 0.070(4) Uani 0.310(4) 1 d PDU A 2
H32D H 0.9656 0.7735 0.3138 0.105 Uiso 0.310(4) 1 calc PR A 2
H32E H 1.0008 0.8335 0.2681 0.105 Uiso 0.310(4) 1 calc PR A 2
H32F H 1.0878 0.7559 0.2932 0.105 Uiso 0.310(4) 1 calc PR A 2
B200 B 0.6302(3) 0.24633(17) 0.10405(13) 0.0219(6) Uani 1 1 d . . .
C201 C 0.5092(2) 0.23653(15) 0.09735(10) 0.0220(6) Uani 1 1 d . . .
C202 C 0.4941(2) 0.16599(15) 0.11538(11) 0.0235(6) Uani 1 1 d . . .
H202 H 0.5563 0.1251 0.1278 0.028 Uiso 1 1 calc R . .
C203 C 0.3930(2) 0.15348(16) 0.11589(11) 0.0259(6) Uani 1 1 d D B .
C204 C 0.2998(2) 0.21175(16) 0.09844(11) 0.0258(6) Uani 1 1 d . . .
H204 H 0.2300 0.2036 0.0986 0.031 Uiso 1 1 calc R . .
C205 C 0.3115(2) 0.28196(15) 0.08085(11) 0.0238(6) Uani 1 1 d D C .
C206 C 0.4141(2) 0.29419(15) 0.08051(11) 0.0225(6) Uani 1 1 d . . .
H206 H 0.4193 0.3432 0.0685 0.027 Uiso 1 1 calc R . .
C207 C 0.3836(2) 0.07669(18) 0.13488(13) 0.0375(8) Uani 1 1 d D . .
F1 F 0.3460(5) 0.0573(2) 0.09500(15) 0.0702(15) Uani 0.635(6) 1 d PDU B 1
F2 F 0.4719(3) 0.02571(17) 0.1499(3) 0.0699(17) Uani 0.635(6) 1 d PDU B 1
F3 F 0.3055(4) 0.0704(3) 0.16776(19) 0.0562(14) Uani 0.635(6) 1 d PDU B 1
F101 F 0.4375(7) 0.0442(4) 0.1832(3) 0.069(2) Uani 0.365(6) 1 d PDU B 2
F102 F 0.2886(5) 0.0699(5) 0.1445(4) 0.064(3) Uani 0.365(6) 1 d PDU B 2
F103 F 0.4380(8) 0.0337(3) 0.1088(3) 0.077(3) Uani 0.365(6) 1 d PDU B 2
C208 C 0.2123(2) 0.34601(16) 0.06253(12) 0.0326(7) Uani 1 1 d D . .
F4 F 0.1292(3) 0.32674(17) 0.0487(2) 0.0632(14) Uani 0.775(9) 1 d PDU C 1
F5 F 0.1765(4) 0.3835(3) 0.09586(15) 0.0698(15) Uani 0.775(9) 1 d PDU C 1
F6 F 0.2317(3) 0.39506(18) 0.01994(14) 0.0528(11) Uani 0.775(9) 1 d PDU C 1
F104 F 0.2141(9) 0.4036(4) 0.0790(5) 0.050(3) Uani 0.225(9) 1 d PDU C 2
F105 F 0.1991(11) 0.3697(8) 0.0130(2) 0.066(4) Uani 0.225(9) 1 d PDU C 2
F106 F 0.1206(5) 0.3310(5) 0.0817(6) 0.054(3) Uani 0.225(9) 1 d PDU C 2
C209 C 0.6324(2) 0.24916(15) 0.16384(11) 0.0224(6) Uani 1 1 d . . .
C210 C 0.6698(2) 0.18706(15) 0.20578(11) 0.0234(6) Uani 1 1 d . . .
H210 H 0.6987 0.1401 0.1996 0.028 Uiso 1 1 calc R . .
C211 C 0.6660(2) 0.19178(16) 0.25586(11) 0.0259(6) Uani 1 1 d . . .
C212 C 0.6235(2) 0.25900(17) 0.26660(12) 0.0291(7) Uani 1 1 d . . .
H212 H 0.6228 0.2625 0.3008 0.035 Uiso 1 1 calc R . .
C213 C 0.5822(2) 0.32095(16) 0.22622(12) 0.0296(7) Uani 1 1 d D D .
C214 C 0.5862(2) 0.31589(16) 0.17618(12) 0.0274(6) Uani 1 1 d . . .
H214 H 0.5565 0.3592 0.1493 0.033 Uiso 1 1 calc R . .
C215 C 0.7058(3) 0.12414(18) 0.29969(13) 0.0358(7) Uani 1 1 d . . .
F7 F 0.7707(3) 0.06883(14) 0.28595(9) 0.0924(11) Uani 1 1 d U . .
F8 F 0.6241(2) 0.10273(14) 0.32476(12) 0.0830(9) Uani 1 1 d U . .
F9 F 0.7598(3) 0.13524(15) 0.33556(9) 0.0766(8) Uani 1 1 d U . .
C216 C 0.5315(3) 0.39445(19) 0.23631(12) 0.0439(9) Uani 1 1 d D . .
F10 F 0.5307(11) 0.3940(4) 0.2844(2) 0.070(3) Uani 0.54(2) 1 d PDU D 1
F11 F 0.4295(6) 0.4254(5) 0.2173(5) 0.075(3) Uani 0.54(2) 1 d PDU D 1
F12 F 0.5861(9) 0.4429(4) 0.2118(4) 0.064(2) Uani 0.54(2) 1 d PDU D 1
F110 F 0.5461(13) 0.4506(3) 0.2010(3) 0.065(3) Uani 0.46(2) 1 d PDU D 2
F111 F 0.5694(10) 0.3957(5) 0.2811(3) 0.057(2) Uani 0.46(2) 1 d PDU D 2
F112 F 0.4239(4) 0.4066(6) 0.2428(7) 0.073(3) Uani 0.46(2) 1 d PDU D 2
C217 C 0.6558(2) 0.32010(15) 0.06563(11) 0.0235(6) Uani 1 1 d . . .
C218 C 0.7343(2) 0.34727(15) 0.08170(12) 0.0269(6) Uani 1 1 d . . .
H218 H 0.7659 0.3247 0.1153 0.032 Uiso 1 1 calc R . .
C219 C 0.7677(2) 0.40580(16) 0.05045(13) 0.0305(7) Uani 1 1 d . . .
C220 C 0.7230(2) 0.44062(16) 0.00139(13) 0.0325(7) Uani 1 1 d . . .
H220 H 0.7445 0.4813 -0.0199 0.039 Uiso 1 1 calc R . .
C221 C 0.6463(2) 0.41460(16) -0.01570(12) 0.0293(7) Uani 1 1 d D E .
C222 C 0.6141(2) 0.35495(15) 0.01580(11) 0.0255(6) Uani 1 1 d . . .
H222 H 0.5622 0.3378 0.0028 0.031 Uiso 1 1 calc R . .
C223 C 0.8501(3) 0.43252(18) 0.07021(16) 0.0438(9) Uani 1 1 d . . .
F13 F 0.9160(2) 0.45695(15) 0.03376(11) 0.0764(8) Uani 1 1 d U . .
F14 F 0.8041(2) 0.48846(15) 0.08932(15) 0.0934(11) Uani 1 1 d U . .
F15 F 0.91593(18) 0.38138(12) 0.10698(10) 0.0598(6) Uani 1 1 d U . .
C224 C 0.5951(3) 0.45250(17) -0.06820(13) 0.0407(8) Uani 1 1 d D . .
F16 F 0.6248(9) 0.5114(5) -0.0933(3) 0.076(3) Uani 0.512(15) 1 d PDU E 1
F17 F 0.4831(4) 0.4820(4) -0.0644(2) 0.0493(18) Uani 0.512(15) 1 d PDU E 1
F18 F 0.6014(7) 0.4097(4) -0.0978(3) 0.055(2) Uani 0.512(15) 1 d PDU E 1
F116 F 0.5709(8) 0.4057(4) -0.0900(3) 0.048(2) Uani 0.488(15) 1 d PDU E 2
F117 F 0.6707(7) 0.4772(6) -0.10086(19) 0.062(2) Uani 0.488(15) 1 d PDU E 2
F118 F 0.5107(8) 0.5075(5) -0.0708(3) 0.080(3) Uani 0.488(15) 1 d PDU E 2
C225 C 0.7261(2) 0.17738(14) 0.09179(10) 0.0203(6) Uani 1 1 d . . .
C226 C 0.8299(2) 0.14963(15) 0.11565(11) 0.0222(6) Uani 1 1 d . . .
H226 H 0.8451 0.1697 0.1415 0.027 Uiso 1 1 calc R . .
C227 C 0.9118(2) 0.09367(15) 0.10286(11) 0.0240(6) Uani 1 1 d . . .
C228 C 0.8933(2) 0.06259(15) 0.06545(11) 0.0238(6) Uani 1 1 d . . .
H228 H 0.9487 0.0239 0.0570 0.029 Uiso 1 1 calc R . .
C229 C 0.7915(2) 0.08962(15) 0.04064(10) 0.0214(6) Uani 1 1 d . . .
C230 C 0.7104(2) 0.14616(15) 0.05336(11) 0.0211(6) Uani 1 1 d . . .
H230 H 0.6420 0.1642 0.0353 0.025 Uiso 1 1 calc R . .
C231 C 1.0205(3) 0.06808(19) 0.12992(13) 0.0367(8) Uani 1 1 d . . .
F19 F 1.08849(18) 0.01032(14) 0.11814(10) 0.0680(8) Uani 1 1 d U . .
F20 F 1.07285(16) 0.12081(14) 0.11806(9) 0.0549(6) Uani 1 1 d U . .
F21 F 1.01171(17) 0.05196(13) 0.18082(8) 0.0525(6) Uani 1 1 d U . .
C232 C 0.7654(2) 0.05599(16) 0.00187(11) 0.0262(6) Uani 1 1 d . . .
F22 F 0.85385(15) 0.01134(10) -0.01316(8) 0.0407(5) Uani 1 1 d U . .
F23 F 0.71679(15) 0.10625(10) -0.04096(7) 0.0363(4) Uani 1 1 d U . .
F24 F 0.69552(17) 0.01544(11) 0.01969(7) 0.0425(5) Uani 1 1 d U . .
B500 B 0.3477(3) 0.74410(17) 0.40222(12) 0.0215(6) Uani 1 1 d . . .
C501 C 0.3373(2) 0.73980(15) 0.34319(11) 0.0217(6) Uani 1 1 d . . .
C502 C 0.3144(2) 0.80425(15) 0.30227(11) 0.0241(6) Uani 1 1 d . . .
H502 H 0.2996 0.8504 0.3096 0.029 Uiso 1 1 calc R . .
C503 C 0.3127(2) 0.80317(16) 0.25147(11) 0.0262(6) Uani 1 1 d . . .
C504 C 0.3333(2) 0.73688(17) 0.23895(12) 0.0291(7) Uani 1 1 d . . .
H504 H 0.3310 0.7359 0.2043 0.035 Uiso 1 1 calc R . .
C505 C 0.3571(3) 0.67251(16) 0.27850(12) 0.0287(7) Uani 1 1 d . . .
C506 C 0.3601(2) 0.67407(15) 0.32942(11) 0.0243(6) Uani 1 1 d . . .
H506 H 0.3784 0.6288 0.3556 0.029 Uiso 1 1 calc R . .
C507 C 0.2921(3) 0.87459(18) 0.21030(13) 0.0376(8) Uani 1 1 d . . .
F301 F 0.3829(2) 0.89884(14) 0.20234(10) 0.0706(7) Uani 1 1 d U . .
F302 F 0.21639(19) 0.92859(11) 0.22170(8) 0.0543(6) Uani 1 1 d U . .
F303 F 0.2690(2) 0.86997(12) 0.16481(7) 0.0582(6) Uani 1 1 d U . .
C508 C 0.3825(4) 0.59976(19) 0.26741(14) 0.0466(9) Uani 1 1 d . . .
F304 F 0.3591(2) 0.60435(12) 0.21937(9) 0.0621(7) Uani 1 1 d U . .
F305 F 0.3358(4) 0.55426(16) 0.29791(13) 0.1206(14) Uani 1 1 d U . .
F306 F 0.4899(3) 0.56437(15) 0.27315(12) 0.0930(10) Uani 1 1 d U . .
C509 C 0.4635(2) 0.76403(15) 0.40289(10) 0.0213(6) Uani 1 1 d . . .
C510 C 0.4656(2) 0.83754(15) 0.38896(11) 0.0243(6) Uani 1 1 d . . .
H510 H 0.3982 0.8755 0.3841 0.029 Uiso 1 1 calc R . .
C511 C 0.5630(2) 0.85692(15) 0.38206(11) 0.0247(6) Uani 1 1 d D F .
C512 C 0.6630(2) 0.80368(16) 0.38952(11) 0.0250(6) Uani 1 1 d . . .
H512 H 0.7295 0.8169 0.3849 0.030 Uiso 1 1 calc R . .
C513 C 0.6632(2) 0.73054(15) 0.40400(10) 0.0236(6) Uani 1 1 d . . .
C514 C 0.5657(2) 0.71098(15) 0.41015(10) 0.0229(6) Uani 1 1 d . . .
H514 H 0.5686 0.6603 0.4195 0.027 Uiso 1 1 calc R . .
C515 C 0.5588(3) 0.93625(18) 0.36788(13) 0.0410(8) Uani 1 1 d D . .
F307 F 0.5248(4) 0.96475(18) 0.40742(16) 0.0979(15) Uani 0.806(5) 1 d PDU F 1
F308 F 0.4956(4) 0.97610(17) 0.32864(18) 0.0894(16) Uani 0.806(5) 1 d PDU F 1
F309 F 0.6558(2) 0.94752(14) 0.35903(16) 0.0598(10) Uani 0.806(5) 1 d PDU F 1
F407 F 0.6011(13) 0.9581(5) 0.3219(4) 0.078(4) Uani 0.194(5) 1 d PDU F 2
F408 F 0.6091(12) 0.9571(6) 0.3986(5) 0.074(4) Uani 0.194(5) 1 d PDU F 2
F409 F 0.4580(6) 0.9822(4) 0.3633(6) 0.061(3) Uani 0.194(5) 1 d PDU F 2
C516 C 0.7706(3) 0.67195(18) 0.41553(12) 0.0344(7) Uani 1 1 d . . .
F310 F 0.85263(15) 0.69224(12) 0.38910(9) 0.0548(6) Uani 1 1 d U . .
F311 F 0.8007(2) 0.65254(17) 0.46438(9) 0.0879(10) Uani 1 1 d U . .
F312 F 0.76923(18) 0.61090(12) 0.40430(11) 0.0659(7) Uani 1 1 d U . .
C517 C 0.3389(2) 0.66826(15) 0.44467(11) 0.0214(6) Uani 1 1 d . . .
C518 C 0.3993(2) 0.63561(15) 0.49049(11) 0.0231(6) Uani 1 1 d . . .
H518 H 0.4562 0.6545 0.4968 0.028 Uiso 1 1 calc R . .
C519 C 0.3789(2) 0.57557(15) 0.52769(11) 0.0246(6) Uani 1 1 d . . .
C520 C 0.2973(2) 0.54618(16) 0.51957(11) 0.0266(6) Uani 1 1 d . . .
H520 H 0.2840 0.5050 0.5444 0.032 Uiso 1 1 calc R . .
C521 C 0.2354(2) 0.57840(16) 0.47427(12) 0.0259(6) Uani 1 1 d . . .
C522 C 0.2553(2) 0.63819(15) 0.43803(11) 0.0239(6) Uani 1 1 d . . .
H522 H 0.2109 0.6596 0.4076 0.029 Uiso 1 1 calc R . .
C523 C 0.4438(3) 0.54482(17) 0.57678(12) 0.0324(7) Uani 1 1 d . . .
F313 F 0.4244(2) 0.48383(13) 0.60662(9) 0.0656(7) Uani 1 1 d U . .
F314 F 0.42353(18) 0.59260(12) 0.60526(8) 0.0505(5) Uani 1 1 d U . .
F315 F 0.55189(16) 0.52862(13) 0.56996(8) 0.0508(5) Uani 1 1 d U . .
C524 C 0.1473(3) 0.54721(18) 0.46452(14) 0.0369(8) Uani 1 1 d . . .
F316 F 0.0948(2) 0.52442(15) 0.50690(10) 0.0669(7) Uani 1 1 d U . .
F317 F 0.1863(2) 0.48820(13) 0.44715(11) 0.0664(7) Uani 1 1 d U . .
F318 F 0.0719(2) 0.59485(13) 0.43059(11) 0.0708(8) Uani 1 1 d U . .
C525 C 0.2455(2) 0.80759(15) 0.41650(11) 0.0223(6) Uani 1 1 d . . .
C526 C 0.2540(2) 0.83315(15) 0.45909(11) 0.0249(6) Uani 1 1 d . . .
H526 H 0.3221 0.8166 0.4774 0.030 Uiso 1 1 calc R . .
C527 C 0.1666(2) 0.88160(16) 0.47531(11) 0.0267(6) Uani 1 1 d . . .
C528 C 0.0656(2) 0.90702(16) 0.44971(12) 0.0305(7) Uani 1 1 d . . .
H528 H 0.0055 0.9403 0.4608 0.037 Uiso 1 1 calc R . .
C529 C 0.0548(2) 0.88271(16) 0.40782(12) 0.0280(6) Uani 1 1 d . . .
C530 C 0.1433(2) 0.83402(15) 0.39146(11) 0.0250(6) Uani 1 1 d . . .
H530 H 0.1336 0.8184 0.3624 0.030 Uiso 1 1 calc R . .
C531 C 0.1793(3) 0.90975(18) 0.51956(13) 0.0360(7) Uani 1 1 d . . .
F319 F 0.09369(18) 0.91352(12) 0.55025(8) 0.0505(5) Uani 1 1 d U . .
F320 F 0.1878(2) 0.97857(13) 0.50433(9) 0.0697(7) Uani 1 1 d U . .
F321 F 0.26593(19) 0.86816(14) 0.54980(9) 0.0627(7) Uani 1 1 d U . .
C532 C -0.0513(3) 0.9086(2) 0.37860(15) 0.0444(9) Uani 1 1 d . . .
F322 F -0.12754(17) 0.95917(14) 0.39475(10) 0.0635(7) Uani 1 1 d U . .
F323 F -0.04098(19) 0.93765(17) 0.32872(9) 0.0757(8) Uani 1 1 d U . .
F324 F -0.0950(2) 0.85367(16) 0.38222(14) 0.0857(9) Uani 1 1 d U . .

loop_
_atom_site_aniso_label
_atom_site_aniso_U_11
_atom_site_aniso_U_22
_atom_site_aniso_U_33
_atom_site_aniso_U_23
_atom_site_aniso_U_13
_atom_site_aniso_U_12
Rh1 0.02898(13) 0.02686(13) 0.02579(13) -0.01279(10) 0.00854(9) -0.01161(10)
P1 0.0269(4) 0.0300(4) 0.0274(4) -0.0134(3) 0.0052(3) -0.0119(3)
P2 0.0389(5) 0.0237(4) 0.0378(5) -0.0102(3) 0.0127(4) -0.0092(4)
B1 0.0331(19) 0.041(2) 0.0291(19) -0.0183(16) 0.0076(15) -0.0135(16)
B2 0.048(3) 0.070(3) 0.040(2) -0.013(2) -0.004(2) -0.022(2)
N1 0.0405(16) 0.0433(16) 0.0304(15) -0.0132(13) 0.0042(12) -0.0107(13)
C1 0.078(3) 0.042(2) 0.052(2) -0.0134(19) -0.001(2) -0.004(2)
C2 0.053(2) 0.060(2) 0.034(2) -0.0053(18) 0.0117(17) -0.019(2)
N2 0.0428(16) 0.063(2) 0.0285(15) -0.0189(14) 0.0076(12) -0.0276(15)
C3 0.053(2) 0.114(3) 0.048(2) -0.028(2) 0.0153(18) -0.047(2)
C4 0.080(3) 0.064(3) 0.072(3) -0.027(2) -0.011(2) -0.040(3)
C5 0.048(2) 0.0317(17) 0.0363(19) -0.0148(15) 0.0033(15) -0.0109(15)
C6 0.079(3) 0.040(2) 0.045(2) -0.0109(17) 0.013(2) -0.032(2)
C7 0.082(3) 0.0359(19) 0.055(2) -0.0246(18) 0.000(2) -0.015(2)
C8 0.0326(17) 0.051(2) 0.0272(16) -0.0198(15) 0.0076(13) -0.0169(15)
C9 0.0311(19) 0.085(3) 0.045(2) -0.031(2) 0.0107(16) -0.0146(19)
C10 0.061(3) 0.063(3) 0.041(2) -0.0166(19) 0.0203(18) -0.035(2)
C11 0.0327(17) 0.0362(18) 0.046(2) -0.0150(16) -0.0039(15) -0.0124(15)
C12 0.055(2) 0.055(2) 0.049(2) -0.0224(19) -0.0173(19) -0.0121(19)
C13 0.035(2) 0.053(2) 0.087(3) -0.025(2) 0.001(2) -0.0226(18)
C14 0.064(2) 0.0271(16) 0.0358(19) -0.0122(15) -0.0026(17) -0.0106(16)
C15 0.077(3) 0.044(2) 0.055(2) -0.0101(19) -0.005(2) -0.035(2)
C16 0.081(3) 0.0327(19) 0.069(3) -0.024(2) -0.015(2) -0.001(2)
C17 0.055(2) 0.0368(18) 0.057(2) -0.0086(17) 0.0296(18) -0.0019(17)
C18 0.077(3) 0.064(3) 0.055(2) -0.007(2) 0.037(2) 0.002(2)
C19 0.063(3) 0.051(2) 0.096(3) -0.015(2) 0.043(2) -0.023(2)
C20 0.0373(19) 0.0310(17) 0.056(2) -0.0141(16) 0.0015(16) -0.0092(15)
C21 0.043(2) 0.044(2) 0.098(4) -0.024(2) -0.005(2) -0.0024(19)
C22 0.063(3) 0.042(2) 0.047(2) -0.0036(18) -0.0098(19) -0.0187(19)
Rh2 0.02348(13) 0.03576(14) 0.02453(13) -0.01342(10) 0.00650(9) -0.01393(10)
P4 0.0588(6) 0.0364(5) 0.0215(4) -0.0068(4) -0.0023(4) -0.0193(4)
P3 0.0203(4) 0.0275(4) 0.0283(4) -0.0074(3) 0.0027(3) -0.0081(3)
B11 0.0228(17) 0.049(2) 0.039(2) -0.0278(18) 0.0091(15) -0.0144(16)
B12 0.0248(19) 0.054(2) 0.056(3) -0.027(2) 0.0022(17) -0.0172(18)
N11 0.0298(15) 0.0436(17) 0.063(2) -0.0273(16) 0.0053(14) -0.0133(13)
C101 0.043(2) 0.068(3) 0.109(4) -0.061(3) 0.001(2) -0.012(2)
C102 0.045(2) 0.051(2) 0.094(4) -0.009(2) -0.015(2) -0.023(2)
N12 0.0294(14) 0.0540(17) 0.0324(15) -0.0201(13) 0.0054(11) -0.0176(13)
C103 0.045(2) 0.090(3) 0.033(2) -0.017(2) 0.0027(16) -0.025(2)
C104 0.0353(19) 0.046(2) 0.054(2) -0.0192(18) -0.0086(16) -0.0108(16)
C105 0.0305(18) 0.0278(17) 0.062(2) -0.0021(16) -0.0026(16) -0.0044(14)
C106 0.058(3) 0.055(3) 0.074(3) 0.018(2) -0.020(2) -0.015(2)
C107 0.053(2) 0.0279(18) 0.103(4) -0.014(2) -0.009(2) -0.0092(18)
C108 0.0258(15) 0.0336(16) 0.0280(16) -0.0118(13) 0.0058(12) -0.0087(13)
C109 0.0381(19) 0.057(2) 0.038(2) -0.0215(17) 0.0137(15) -0.0106(17)
C110 0.0349(18) 0.0393(18) 0.0348(18) -0.0025(15) 0.0029(14) -0.0077(15)
C111 0.0285(17) 0.049(2) 0.0374(18) -0.0160(16) 0.0047(14) -0.0186(15)
C112 0.040(2) 0.048(2) 0.064(3) -0.0292(19) 0.0129(18) -0.0248(17)
C113 0.0250(17) 0.060(2) 0.065(3) -0.020(2) 0.0032(16) -0.0147(17)
C114 0.039(3) 0.037(2) 0.032(2) -0.015(2) 0.008(2) -0.014(2)
C115 0.058(5) 0.045(5) 0.043(4) -0.013(4) 0.006(4) -0.016(4)
C116 0.060(4) 0.053(3) 0.048(3) -0.032(3) 0.014(3) -0.016(3)
C117 0.0346(13) 0.0336(15) 0.0300(13) -0.0110(11) 0.0007(10) -0.0077(11)
C118 0.037(3) 0.057(3) 0.029(3) -0.007(2) 0.008(2) -0.020(3)
C119 0.058(4) 0.032(3) 0.038(3) 0.005(2) -0.002(3) -0.014(3)
C120 0.054(4) 0.080(4) 0.046(3) -0.017(3) -0.012(3) -0.033(3)
C121 0.041(3) 0.095(5) 0.086(5) -0.017(4) -0.017(3) -0.021(4)
C122 0.046(3) 0.086(4) 0.055(4) -0.027(3) 0.003(3) -0.038(3)
C314 0.056(6) 0.038(5) 0.036(5) -0.017(4) -0.001(5) -0.016(5)
C315 0.044(9) 0.028(7) 0.038(8) -0.004(7) 0.005(7) -0.009(7)
C316 0.083(9) 0.047(7) 0.052(7) -0.030(6) -0.004(7) -0.013(7)
C317 0.0346(13) 0.0336(15) 0.0300(13) -0.0110(11) 0.0007(10) -0.0077(11)
C318 0.049(7) 0.071(8) 0.039(7) -0.021(6) 0.013(5) -0.007(7)
C319 0.070(8) 0.050(8) 0.042(7) -0.015(6) 0.004(6) -0.015(7)
C320 0.049(6) 0.070(7) 0.045(6) -0.027(6) -0.007(5) -0.017(6)
C321 0.080(4) 0.080(4) 0.080(4) -0.0223(17) 0.0011(12) -0.0222(17)
C322 0.070(4) 0.070(4) 0.070(4) -0.0200(15) 0.0008(12) -0.0193(16)
B200 0.0192(15) 0.0189(15) 0.0283(17) -0.0086(13) 0.0014(13) -0.0045(12)
C201 0.0228(14) 0.0230(14) 0.0205(14) -0.0083(11) 0.0038(11) -0.0053(12)
C202 0.0202(14) 0.0214(14) 0.0269(15) -0.0076(12) 0.0030(11) -0.0023(11)
C203 0.0258(15) 0.0251(14) 0.0277(15) -0.0091(12) 0.0069(12) -0.0082(12)
C204 0.0208(14) 0.0293(15) 0.0292(16) -0.0114(13) 0.0044(12) -0.0074(12)
C205 0.0203(14) 0.0266(14) 0.0237(14) -0.0095(12) 0.0016(11) -0.0029(12)
C206 0.0249(14) 0.0190(13) 0.0220(14) -0.0070(11) 0.0027(11) -0.0033(11)
C207 0.0316(18) 0.0299(17) 0.051(2) -0.0115(16) 0.0104(16) -0.0103(15)
F1 0.119(4) 0.043(2) 0.066(3) -0.0187(18) -0.007(2) -0.044(2)
F2 0.0305(19) 0.0207(17) 0.142(5) 0.004(2) -0.009(2) -0.0061(14)
F3 0.069(3) 0.039(2) 0.063(3) -0.013(2) 0.036(2) -0.027(2)
F101 0.094(5) 0.039(3) 0.072(4) 0.012(3) -0.030(4) -0.034(3)
F102 0.032(3) 0.050(4) 0.105(6) 0.006(4) -0.009(4) -0.026(3)
F103 0.106(6) 0.040(3) 0.091(5) -0.032(4) 0.038(4) -0.023(4)
C208 0.0254(16) 0.0302(16) 0.0379(18) -0.0087(14) -0.0002(13) -0.0018(13)
F4 0.0346(16) 0.0465(17) 0.104(4) -0.0139(19) -0.0341(19) -0.0047(13)
F5 0.060(2) 0.074(2) 0.052(2) -0.0356(19) -0.0074(18) 0.037(2)
F6 0.0411(17) 0.0369(17) 0.0569(19) 0.0090(14) 0.0006(14) 0.0036(13)
F104 0.043(5) 0.034(4) 0.064(6) -0.014(4) 0.003(4) 0.003(4)
F105 0.057(6) 0.069(6) 0.054(5) -0.012(5) -0.013(4) 0.010(5)
F106 0.022(4) 0.045(5) 0.081(6) -0.002(5) -0.001(4) -0.006(3)
C209 0.0185(13) 0.0231(14) 0.0277(15) -0.0098(12) 0.0034(11) -0.0068(11)
C210 0.0206(14) 0.0228(14) 0.0293(15) -0.0112(12) 0.0040(11) -0.0068(11)
C211 0.0225(14) 0.0298(15) 0.0275(15) -0.0093(13) 0.0054(12) -0.0101(12)
C212 0.0273(15) 0.0392(17) 0.0279(16) -0.0162(14) 0.0072(12) -0.0147(14)
C213 0.0294(16) 0.0281(15) 0.0371(18) -0.0180(14) 0.0076(13) -0.0098(13)
C214 0.0255(15) 0.0245(14) 0.0327(16) -0.0109(13) 0.0027(12) -0.0052(12)
C215 0.0366(18) 0.0369(18) 0.0317(18) -0.0079(14) 0.0026(14) -0.0089(15)
F7 0.129(2) 0.0583(15) 0.0378(13) -0.0052(11) -0.0045(14) 0.0464(16)
F8 0.0636(16) 0.0589(15) 0.099(2) 0.0286(14) 0.0087(15) -0.0261(13)
F9 0.112(2) 0.0759(17) 0.0410(13) 0.0076(12) -0.0300(14) -0.0425(16)
C216 0.056(2) 0.0368(19) 0.043(2) -0.0233(17) 0.0103(18) -0.0098(18)
F10 0.111(6) 0.050(3) 0.048(3) -0.029(2) 0.029(3) -0.012(3)
F11 0.069(4) 0.055(4) 0.096(6) -0.049(4) -0.008(3) 0.019(3)
F12 0.089(5) 0.037(3) 0.076(4) -0.027(3) 0.013(4) -0.026(3)
F110 0.108(6) 0.029(3) 0.053(4) -0.018(3) 0.015(4) -0.006(3)
F111 0.073(5) 0.054(3) 0.059(4) -0.042(3) 0.002(3) -0.015(3)
F112 0.048(3) 0.067(4) 0.116(6) -0.059(4) 0.023(3) -0.005(3)
C217 0.0202(14) 0.0177(13) 0.0307(16) -0.0087(12) 0.0040(12) -0.0012(11)
C218 0.0232(15) 0.0204(14) 0.0361(17) -0.0096(13) 0.0022(12) -0.0032(12)
C219 0.0213(15) 0.0213(14) 0.048(2) -0.0099(14) 0.0015(13) -0.0048(12)
C220 0.0264(16) 0.0214(14) 0.047(2) -0.0061(14) 0.0052(14) -0.0064(13)
C221 0.0279(16) 0.0230(14) 0.0332(17) -0.0055(13) 0.0039(13) -0.0039(12)
C222 0.0244(15) 0.0223(14) 0.0298(16) -0.0094(12) 0.0040(12) -0.0052(12)
C223 0.0319(18) 0.0263(17) 0.070(3) -0.0050(17) -0.0091(17) -0.0101(15)
F13 0.0534(14) 0.0798(17) 0.0914(19) 0.0147(15) -0.0119(13) -0.0462(14)
F14 0.0613(16) 0.0673(17) 0.176(3) -0.076(2) -0.0306(18) -0.0081(13)
F15 0.0490(13) 0.0475(12) 0.0781(16) 0.0061(11) -0.0275(12) -0.0234(11)
C224 0.048(2) 0.0329(18) 0.0353(19) -0.0003(15) 0.0029(16) -0.0119(17)
F16 0.090(5) 0.062(4) 0.066(4) 0.027(3) -0.025(3) -0.046(4)
F17 0.046(3) 0.041(3) 0.044(3) -0.003(2) -0.011(2) 0.008(2)
F18 0.060(4) 0.059(4) 0.036(3) -0.021(3) 0.004(3) 0.007(3)
F116 0.050(4) 0.054(3) 0.039(3) -0.003(2) -0.006(3) -0.023(3)
F117 0.066(4) 0.076(5) 0.038(3) 0.007(3) 0.007(2) -0.036(4)
F118 0.096(5) 0.048(4) 0.054(3) -0.003(3) -0.004(3) 0.034(3)
C225 0.0200(13) 0.0180(13) 0.0226(14) -0.0043(11) 0.0026(11) -0.0065(11)
C226 0.0238(14) 0.0220(14) 0.0230(14) -0.0093(11) 0.0002(11) -0.0069(12)
C227 0.0223(14) 0.0239(14) 0.0254(15) -0.0087(12) -0.0013(11) -0.0038(12)
C228 0.0231(14) 0.0204(13) 0.0260(15) -0.0085(12) 0.0024(11) -0.0018(11)
C229 0.0235(14) 0.0208(13) 0.0214(14) -0.0069(11) 0.0033(11) -0.0077(11)
C230 0.0181(13) 0.0215(13) 0.0230(14) -0.0052(11) -0.0009(11) -0.0050(11)
C231 0.0286(17) 0.0429(19) 0.0360(18) -0.0224(16) -0.0064(14) 0.0060(15)
F19 0.0417(12) 0.0746(16) 0.0832(17) -0.0564(14) -0.0305(12) 0.0299(11)
F20 0.0329(11) 0.0806(16) 0.0592(14) -0.0244(12) -0.0071(10) -0.0220(11)
F21 0.0450(12) 0.0669(14) 0.0335(11) -0.0088(10) -0.0136(9) 0.0006(11)
C232 0.0254(15) 0.0248(14) 0.0286(16) -0.0104(13) 0.0013(12) -0.0048(12)
F22 0.0359(10) 0.0418(11) 0.0481(12) -0.0314(9) -0.0020(9) 0.0021(9)
F23 0.0434(11) 0.0374(10) 0.0276(9) -0.0113(8) -0.0081(8) -0.0071(8)
F24 0.0543(12) 0.0480(11) 0.0408(11) -0.0178(9) 0.0051(9) -0.0336(10)
B500 0.0237(16) 0.0190(15) 0.0207(16) -0.0064(13) 0.0002(12) -0.0033(13)
C501 0.0186(13) 0.0225(14) 0.0232(14) -0.0066(11) 0.0014(11) -0.0044(11)
C502 0.0255(15) 0.0201(13) 0.0263(15) -0.0085(12) 0.0014(12) -0.0039(12)
C503 0.0263(15) 0.0266(15) 0.0218(15) -0.0048(12) 0.0017(12) -0.0038(12)
C504 0.0336(16) 0.0312(16) 0.0228(15) -0.0118(13) 0.0010(12) -0.0053(13)
C505 0.0334(16) 0.0258(15) 0.0278(16) -0.0125(13) 0.0043(13) -0.0055(13)
C506 0.0253(15) 0.0209(14) 0.0239(15) -0.0049(12) 0.0010(11) -0.0033(12)
C507 0.045(2) 0.0319(17) 0.0274(17) -0.0055(14) -0.0005(14) -0.0009(15)
F301 0.0626(15) 0.0580(14) 0.0752(17) 0.0173(13) -0.0005(13) -0.0266(12)
F302 0.0704(15) 0.0333(11) 0.0373(11) -0.0037(9) 0.0030(10) 0.0127(10)
F303 0.0924(18) 0.0443(12) 0.0243(10) -0.0051(9) -0.0085(11) -0.0010(12)
C508 0.077(3) 0.0311(18) 0.0340(19) -0.0150(15) 0.0055(18) -0.0133(19)
F304 0.0986(19) 0.0473(12) 0.0471(13) -0.0293(11) -0.0099(12) -0.0130(12)
F305 0.245(4) 0.0660(17) 0.095(2) -0.0544(17) 0.087(2) -0.096(2)
F306 0.107(2) 0.0564(15) 0.101(2) -0.0508(16) -0.0349(18) 0.0334(16)
C509 0.0247(14) 0.0213(13) 0.0180(13) -0.0076(11) 0.0028(11) -0.0049(11)
C510 0.0249(15) 0.0220(14) 0.0241(15) -0.0070(12) 0.0013(12) -0.0032(12)
C511 0.0281(15) 0.0223(14) 0.0244(15) -0.0078(12) 0.0025(12) -0.0069(12)
C512 0.0247(15) 0.0304(15) 0.0222(14) -0.0081(12) 0.0036(11) -0.0112(13)
C513 0.0236(14) 0.0246(14) 0.0191(14) -0.0048(11) 0.0023(11) -0.0030(12)
C514 0.0271(15) 0.0192(13) 0.0208(14) -0.0054(11) 0.0031(11) -0.0047(12)
C515 0.0372(19) 0.0263(16) 0.060(2) -0.0134(17) 0.0107(17) -0.0103(15)
F307 0.145(4) 0.0473(18) 0.121(3) -0.055(2) 0.063(3) -0.039(2)
F308 0.088(3) 0.0355(16) 0.124(3) 0.035(2) -0.060(3) -0.0297(17)
F309 0.0419(16) 0.0321(14) 0.107(3) -0.0097(15) 0.0032(16) -0.0219(12)
F407 0.098(7) 0.046(5) 0.088(6) -0.011(5) 0.026(6) -0.026(5)
F408 0.086(7) 0.055(5) 0.095(7) -0.027(5) -0.018(6) -0.031(5)
F409 0.059(6) 0.022(4) 0.099(7) -0.006(5) 0.003(5) -0.018(4)
C516 0.0283(16) 0.0338(17) 0.0311(17) -0.0024(14) 0.0042(13) -0.0004(14)
F310 0.0237(10) 0.0523(13) 0.0731(15) -0.0012(11) 0.0080(10) -0.0043(9)
F311 0.0655(16) 0.111(2) 0.0348(13) -0.0030(13) -0.0108(11) 0.0409(15)
F312 0.0389(12) 0.0343(11) 0.119(2) -0.0271(13) 0.0097(13) 0.0030(9)
C517 0.0221(14) 0.0200(13) 0.0224(14) -0.0088(11) 0.0024(11) -0.0037(11)
C518 0.0239(14) 0.0228(14) 0.0239(14) -0.0079(12) 0.0021(11) -0.0073(12)
C519 0.0263(15) 0.0224(14) 0.0226(15) -0.0044(12) 0.0012(12) -0.0049(12)
C520 0.0286(15) 0.0214(14) 0.0279(16) -0.0034(12) 0.0036(12) -0.0078(12)
C521 0.0241(15) 0.0231(14) 0.0317(16) -0.0092(12) 0.0013(12) -0.0068(12)
C522 0.0238(14) 0.0231(14) 0.0233(14) -0.0068(12) -0.0012(11) -0.0039(12)
C523 0.0319(17) 0.0328(17) 0.0289(17) -0.0024(14) -0.0017(13) -0.0093(14)
F313 0.0852(17) 0.0578(14) 0.0465(13) 0.0250(11) -0.0297(12) -0.0414(13)
F314 0.0574(13) 0.0611(13) 0.0307(11) -0.0199(10) -0.0080(9) -0.0048(11)
F315 0.0317(11) 0.0667(14) 0.0410(12) -0.0088(10) -0.0084(9) 0.0021(10)
C524 0.0389(19) 0.0309(17) 0.043(2) -0.0066(15) -0.0045(15) -0.0152(15)
F316 0.0586(14) 0.0956(19) 0.0667(16) -0.0216(14) 0.0145(12) -0.0562(14)
F317 0.0652(15) 0.0576(14) 0.0986(19) -0.0452(14) -0.0011(14) -0.0277(12)
F318 0.0571(14) 0.0544(14) 0.0959(19) 0.0091(13) -0.0417(14) -0.0290(12)
C525 0.0244(14) 0.0197(13) 0.0220(14) -0.0045(11) 0.0036(11) -0.0071(11)
C526 0.0263(15) 0.0233(14) 0.0244(15) -0.0065(12) 0.0021(12) -0.0065(12)
C527 0.0307(16) 0.0228(14) 0.0265(15) -0.0073(12) 0.0065(12) -0.0082(12)
C528 0.0267(16) 0.0239(15) 0.0386(18) -0.0099(13) 0.0113(13) -0.0047(13)
C529 0.0214(14) 0.0262(15) 0.0334(17) -0.0055(13) 0.0019(12) -0.0051(12)
C530 0.0252(15) 0.0235(14) 0.0268(15) -0.0067(12) 0.0013(12) -0.0081(12)
C531 0.0380(19) 0.0365(18) 0.0372(18) -0.0180(15) 0.0093(15) -0.0100(15)
F319 0.0549(13) 0.0591(13) 0.0418(12) -0.0278(10) 0.0215(10) -0.0130(11)
F320 0.125(2) 0.0549(14) 0.0559(14) -0.0317(12) 0.0270(14) -0.0546(15)
F321 0.0532(14) 0.0865(17) 0.0515(14) -0.0466(13) -0.0085(11) 0.0039(12)
C532 0.0253(17) 0.051(2) 0.054(2) -0.0198(19) 0.0002(16) -0.0009(16)
F322 0.0299(11) 0.0750(16) 0.0727(16) -0.0312(13) -0.0052(11) 0.0165(11)
F323 0.0409(13) 0.113(2) 0.0478(14) -0.0146(14) -0.0106(11) 0.0122(13)
F324 0.0393(13) 0.0780(18) 0.148(3) -0.0385(18) -0.0258(15) -0.0175(13)

loop_
_atom_type_symbol
_atom_type_description
_atom_type_scat_dispersion_real
_atom_type_scat_dispersion_imag
_atom_type_scat_source
C C 0.0033 0.0016 'International Tables Vol C Tables 4.2.6.8 and 6.1.1.4'
H H 0.0000 0.0000 'International Tables Vol C Tables 4.2.6.8 and 6.1.1.4'
B B 0.0013 0.0007 'International Tables Vol C Tables 4.2.6.8 and 6.1.1.4'
N N 0.0061 0.0033 'International Tables Vol C Tables 4.2.6.8 and 6.1.1.4'
F F 0.0171 0.0103 'International Tables Vol C Tables 4.2.6.8 and 6.1.1.4'
P P 0.1023 0.0942 'International Tables Vol C Tables 4.2.6.8 and 6.1.1.4'
Rh Rh -1.1178 0.9187 'International Tables Vol C Tables 4.2.6.8 and 6.1.1.4'

loop_
_geom_angle_atom_site_label_1
_geom_angle_atom_site_label_2
_geom_angle_atom_site_label_3
_geom_angle
_geom_angle_site_symmetry_1
_geom_angle_site_symmetry_3
_geom_angle_publ_flag
B1 Rh1 P1 126.42(10) . . ?
B1 Rh1 P2 127.97(10) . . ?
P1 Rh1 P2 105.61(3) . . ?
B1 Rh1 H1A 35.5(6) . . ?
P1 Rh1 H1A 91.3(7) . . ?
P2 Rh1 H1A 162.5(7) . . ?
B1 Rh1 H1B 35.5(6) . . ?
P1 Rh1 H1B 160.7(7) . . ?
P2 Rh1 H1B 92.8(6) . . ?
H1A Rh1 H1B 71.0(12) . . ?
C8 P1 C5 103.74(16) . . ?
C8 P1 C11 102.17(15) . . ?
C5 P1 C11 109.45(16) . . ?
C8 P1 Rh1 111.99(10) . . ?
C5 P1 Rh1 103.98(11) . . ?
C11 P1 Rh1 123.95(11) . . ?
C14 P2 C20 108.22(16) . . ?
C14 P2 C17 103.79(18) . . ?
C20 P2 C17 102.45(19) . . ?
C14 P2 Rh1 102.65(12) . . ?
C20 P2 Rh1 125.22(12) . . ?
C17 P2 Rh1 112.71(13) . . ?
N1 B1 N2 94.3(3) . . ?
N1 B1 Rh1 132.8(2) . . ?
N2 B1 Rh1 132.9(3) . . ?
N1 B1 H1A 112.7(16) . . ?
N2 B1 H1A 116.4(16) . . ?
Rh1 B1 H1A 51.9(16) . . ?
N1 B1 H1B 113.2(16) . . ?
N2 B1 H1B 111.2(16) . . ?
Rh1 B1 H1B 56.7(16) . . ?
H1A B1 H1B 109(2) . . ?
N2 B2 N1 91.4(3) . . ?
N2 B2 H2A 113.4 . . ?
N1 B2 H2A 113.4 . . ?
N2 B2 H2B 113.4 . . ?
N1 B2 H2B 113.4 . . ?
H2A B2 H2B 110.7 . . ?
C2 N1 C1 108.8(3) . . ?
C2 N1 B1 116.0(3) . . ?
C1 N1 B1 114.0(3) . . ?
C2 N1 B2 115.7(3) . . ?
C1 N1 B2 114.2(3) . . ?
B1 N1 B2 87.0(3) . . ?
N1 C1 H1C 109.5 . . ?
N1 C1 H1D 109.5 . . ?
H1C C1 H1D 109.5 . . ?
N1 C1 H1E 109.5 . . ?
H1C C1 H1E 109.5 . . ?
H1D C1 H1E 109.5 . . ?
N1 C2 H2C 109.5 . . ?
N1 C2 H2D 109.5 . . ?
H2C C2 H2D 109.5 . . ?
N1 C2 H2E 109.5 . . ?
H2C C2 H2E 109.5 . . ?
H2D C2 H2E 109.5 . . ?
C3 N2 C4 109.2(3) . . ?
C3 N2 B1 115.3(3) . . ?
C4 N2 B1 115.0(3) . . ?
C3 N2 B2 115.1(3) . . ?
C4 N2 B2 114.0(3) . . ?
B1 N2 B2 87.0(3) . . ?
N2 C3 H3A 109.5 . . ?
N2 C3 H3B 109.5 . . ?
H3A C3 H3B 109.5 . . ?
N2 C3 H3C 109.5 . . ?
H3A C3 H3C 109.5 . . ?
H3B C3 H3C 109.5 . . ?
N2 C4 H4A 109.5 . . ?
N2 C4 H4B 109.5 . . ?
H4A C4 H4B 109.5 . . ?
N2 C4 H4C 109.5 . . ?
H4A C4 H4C 109.5 . . ?
H4B C4 H4C 109.5 . . ?
C7 C5 C6 110.5(3) . . ?
C7 C5 P1 116.8(3) . . ?
C6 C5 P1 112.9(2) . . ?
C7 C5 H5 105.2 . . ?
C6 C5 H5 105.2 . . ?
P1 C5 H5 105.2 . . ?
C5 C6 H6A 109.5 . . ?
C5 C6 H6B 109.5 . . ?
H6A C6 H6B 109.5 . . ?
C5 C6 H6C 109.5 . . ?
H6A C6 H6C 109.5 . . ?
H6B C6 H6C 109.5 . . ?
C5 C7 H7A 109.5 . . ?
C5 C7 H7B 109.5 . . ?
H7A C7 H7B 109.5 . . ?
C5 C7 H7C 109.5 . . ?
H7A C7 H7C 109.5 . . ?
H7B C7 H7C 109.5 . . ?
C9 C8 C10 110.5(3) . . ?
C9 C8 P1 114.8(2) . . ?
C10 C8 P1 109.5(2) . . ?
C9 C8 H8 107.2 . . ?
C10 C8 H8 107.2 . . ?
P1 C8 H8 107.2 . . ?
C8 C9 H9A 109.5 . . ?
C8 C9 H9B 109.5 . . ?
H9A C9 H9B 109.5 . . ?
C8 C9 H9C 109.5 . . ?
H9A C9 H9C 109.5 . . ?
H9B C9 H9C 109.5 . . ?
C8 C10 H10A 109.5 . . ?
C8 C10 H10B 109.5 . . ?
H10A C10 H10B 109.5 . . ?
C8 C10 H10C 109.5 . . ?
H10A C10 H10C 109.5 . . ?
H10B C10 H10C 109.5 . . ?
C13 C11 C12 110.3(3) . . ?
C13 C11 P1 111.7(3) . . ?
C12 C11 P1 116.5(2) . . ?
C13 C11 H11 105.8 . . ?
C12 C11 H11 105.8 . . ?
P1 C11 H11 105.8 . . ?
C11 C12 H12C 109.5 . . ?
C11 C12 H12D 109.5 . . ?
H12C C12 H12D 109.5 . . ?
C11 C12 H12E 109.5 . . ?
H12C C12 H12E 109.5 . . ?
H12D C12 H12E 109.5 . . ?
C11 C13 H13A 109.5 . . ?
C11 C13 H13B 109.5 . . ?
H13A C13 H13B 109.5 . . ?
C11 C13 H13C 109.5 . . ?
H13A C13 H13C 109.5 . . ?
H13B C13 H13C 109.5 . . ?
C15 C14 C16 110.9(3) . . ?
C15 C14 P2 113.0(2) . . ?
C16 C14 P2 116.2(3) . . ?
C15 C14 H14 105.2 . . ?
C16 C14 H14 105.2 . . ?
P2 C14 H14 105.2 . . ?
C14 C15 H15A 109.5 . . ?
C14 C15 H15B 109.5 . . ?
H15A C15 H15B 109.5 . . ?
C14 C15 H15C 109.5 . . ?
H15A C15 H15C 109.5 . . ?
H15B C15 H15C 109.5 . . ?
C14 C16 H16A 109.5 . . ?
C14 C16 H16B 109.5 . . ?
H16A C16 H16B 109.5 . . ?
C14 C16 H16C 109.5 . . ?
H16A C16 H16C 109.5 . . ?
H16B C16 H16C 109.5 . . ?
C18 C17 C19 110.7(4) . . ?
C18 C17 P2 112.8(3) . . ?
C19 C17 P2 111.5(3) . . ?
C18 C17 H17 107.2 . . ?
C19 C17 H17 107.2 . . ?
P2 C17 H17 107.2 . . ?
C17 C18 H18A 109.5 . . ?
C17 C18 H18B 109.5 . . ?
H18A C18 H18B 109.5 . . ?
C17 C18 H18C 109.5 . . ?
H18A C18 H18C 109.5 . . ?
H18B C18 H18C 109.5 . . ?
C17 C19 H19A 109.5 . . ?
C17 C19 H19B 109.5 . . ?
H19A C19 H19B 109.5 . . ?
C17 C19 H19C 109.5 . . ?
H19A C19 H19C 109.5 . . ?
H19B C19 H19C 109.5 . . ?
C22 C20 C21 109.4(3) . . ?
C22 C20 P2 112.3(3) . . ?
C21 C20 P2 117.8(3) . . ?
C22 C20 H20 105.4 . . ?
C21 C20 H20 105.4 . . ?
P2 C20 H20 105.4 . . ?
C20 C21 H21A 109.5 . . ?
C20 C21 H21B 109.5 . . ?
H21A C21 H21B 109.5 . . ?
C20 C21 H21C 109.5 . . ?
H21A C21 H21C 109.5 . . ?
H21B C21 H21C 109.5 . . ?
C20 C22 H22A 109.5 . . ?
C20 C22 H22B 109.5 . . ?
H22A C22 H22B 109.5 . . ?
C20 C22 H22C 109.5 . . ?
H22A C22 H22C 109.5 . . ?
H22B C22 H22C 109.5 . . ?
B11 Rh2 P3 126.43(10) . . ?
B11 Rh2 P4 126.37(10) . . ?
P3 Rh2 P4 107.14(3) . . ?
B11 Rh2 H11A 35.6(6) . . ?
P3 Rh2 H11A 90.8(6) . . ?
P4 Rh2 H11A 161.4(7) . . ?
B11 Rh2 H11B 35.7(6) . . ?
P3 Rh2 H11B 161.4(7) . . ?
P4 Rh2 H11B 91.1(6) . . ?
H11A Rh2 H11B 71.3(12) . . ?
C317 P4 C120 93.6(4) . . ?
C317 P4 C314 110.9(4) . . ?
C120 P4 C314 74.6(3) . . ?
C317 P4 C117 19.5(3) . . ?
C120 P4 C117 100.5(2) . . ?
C314 P4 C117 130.3(3) . . ?
C317 P4 C114 82.2(3) . . ?
C120 P4 C114 102.6(2) . . ?
C314 P4 C114 39.3(3) . . ?
C117 P4 C114 98.51(19) . . ?
C317 P4 C320 102.1(4) . . ?
C120 P4 C320 29.5(3) . . ?
C314 P4 C320 97.9(4) . . ?
C117 P4 C320 99.0(3) . . ?
C114 P4 C320 131.4(3) . . ?
C317 P4 Rh2 120.1(4) . . ?
C120 P4 Rh2 139.1(2) . . ?
C314 P4 Rh2 109.6(3) . . ?
C117 P4 Rh2 105.30(16) . . ?
C114 P4 Rh2 104.37(13) . . ?
C320 P4 Rh2 113.9(3) . . ?
C111 P3 C105 104.03(16) . . ?
C111 P3 C108 108.58(15) . . ?
C105 P3 C108 102.82(16) . . ?
C111 P3 Rh2 122.10(11) . . ?
C105 P3 Rh2 113.14(12) . . ?
C108 P3 Rh2 104.57(10) . . ?
N11 B11 N12 93.9(2) . . ?
N11 B11 Rh2 133.9(3) . . ?
N12 B11 Rh2 132.1(2) . . ?
N11 B11 H11A 111.8(16) . . ?
N12 B11 H11A 113.7(16) . . ?
Rh2 B11 H11A 57.0(16) . . ?
N11 B11 H11B 110.1(16) . . ?
N12 B11 H11B 111.4(16) . . ?
Rh2 B11 H11B 57.4(16) . . ?
H11A B11 H11B 114(2) . . ?
N11 B12 N12 90.7(2) . . ?
N11 B12 H12A 113.5 . . ?
N12 B12 H12A 113.5 . . ?
N11 B12 H12B 113.5 . . ?
N12 B12 H12B 113.5 . . ?
H12A B12 H12B 110.8 . . ?
C102 N11 C101 110.4(3) . . ?
C102 N11 B11 116.7(3) . . ?
C101 N11 B11 111.6(3) . . ?
C102 N11 B12 116.5(3) . . ?
C101 N11 B12 112.9(3) . . ?
B11 N11 B12 86.9(3) . . ?
N11 C101 H10D 109.5 . . ?
N11 C101 H10E 109.5 . . ?
H10D C101 H10E 109.5 . . ?
N11 C101 H10F 109.5 . . ?
H10D C101 H10F 109.5 . . ?
H10E C101 H10F 109.5 . . ?
N11 C102 H10G 109.5 . . ?
N11 C102 H10H 109.5 . . ?
H10G C102 H10H 109.5 . . ?
N11 C102 H10I 109.5 . . ?
H10G C102 H10I 109.5 . . ?
H10H C102 H10I 109.5 . . ?
C104 N12 C103 107.6(3) . . ?
C104 N12 B11 115.3(3) . . ?
C103 N12 B11 116.5(3) . . ?
C104 N12 B12 116.1(3) . . ?
C103 N12 B12 114.9(3) . . ?
B11 N12 B12 85.6(2) . . ?
N12 C103 H10J 109.5 . . ?
N12 C103 H10K 109.5 . . ?
H10J C103 H10K 109.5 . . ?
N12 C103 H10L 109.5 . . ?
H10J C103 H10L 109.5 . . ?
H10K C103 H10L 109.5 . . ?
N12 C104 H10M 109.5 . . ?
N12 C104 H10N 109.5 . . ?
H10M C104 H10N 109.5 . . ?
N12 C104 H10O 109.5 . . ?
H10M C104 H10O 109.5 . . ?
H10N C104 H10O 109.5 . . ?
C107 C105 C106 110.4(3) . . ?
C107 C105 P3 112.3(2) . . ?
C106 C105 P3 111.0(3) . . ?
C107 C105 H105 107.6 . . ?
C106 C105 H105 107.6 . . ?
P3 C105 H105 107.6 . . ?
C105 C106 H10P 109.5 . . ?
C105 C106 H10Q 109.5 . . ?
H10P C106 H10Q 109.5 . . ?
C105 C106 H10R 109.5 . . ?
H10P C106 H10R 109.5 . . ?
H10Q C106 H10R 109.5 . . ?
C105 C107 H10S 109.5 . . ?
C105 C107 H10T 109.5 . . ?
H10S C107 H10T 109.5 . . ?
C105 C107 H10U 109.5 . . ?
H10S C107 H10U 109.5 . . ?
H10T C107 H10U 109.5 . . ?
C110 C108 C109 109.4(3) . . ?
C110 C108 P3 113.7(2) . . ?
C109 C108 P3 117.3(2) . . ?
C110 C108 H108 105.1 . . ?
C109 C108 H108 105.1 . . ?
P3 C108 H108 105.1 . . ?
C108 C109 H10V 109.5 . . ?
C108 C109 H10W 109.5 . . ?
H10V C109 H10W 109.5 . . ?
C108 C109 H10$ 109.5 . . ?
H10V C109 H10$ 109.5 . . ?
H10W C109 H10$ 109.5 . . ?
C108 C110 H11C 109.5 . . ?
C108 C110 H11D 109.5 . . ?
H11C C110 H11D 109.5 . . ?
C108 C110 H11E 109.5 . . ?
H11C C110 H11E 109.5 . . ?
H11D C110 H11E 109.5 . . ?
C112 C111 C113 110.7(3) . . ?
C112 C111 P3 110.7(2) . . ?
C113 C111 P3 117.3(3) . . ?
C112 C111 H111 105.8 . . ?
C113 C111 H111 105.8 . . ?
P3 C111 H111 105.8 . . ?
C111 C112 H11F 109.5 . . ?
C111 C112 H11G 109.5 . . ?
H11F C112 H11G 109.5 . . ?
C111 C112 H11H 109.5 . . ?
H11F C112 H11H 109.5 . . ?
H11G C112 H11H 109.5 . . ?
C111 C113 H11I 109.5 . . ?
C111 C113 H11J 109.5 . . ?
H11I C113 H11J 109.5 . . ?
C111 C113 H11K 109.5 . . ?
H11I C113 H11K 109.5 . . ?
H11J C113 H11K 109.5 . . ?
C115 C114 C116 110.9(5) . . ?
C115 C114 P4 111.6(6) . . ?
C116 C114 P4 116.0(3) . . ?
C115 C114 H114 105.8 . . ?
C116 C114 H114 105.8 . . ?
P4 C114 H114 105.8 . . ?
C118 C117 C119 108.8(4) . . ?
C118 C117 P4 119.1(3) . . ?
C119 C117 P4 109.3(3) . . ?
C118 C117 H117 106.3 . . ?
C119 C117 H117 106.3 . . ?
P4 C117 H117 106.3 . . ?
C121 C120 C122 112.3(5) . . ?
C121 C120 P4 111.3(4) . . ?
C122 C120 P4 114.5(4) . . ?
C121 C120 H120 106.0 . . ?
C122 C120 H120 106.0 . . ?
P4 C120 H120 106.0 . . ?
C316 C314 C315 111.2(8) . . ?
C316 C314 P4 116.7(7) . . ?
C315 C314 P4 112.2(11) . . ?
C316 C314 H314 105.2 . . ?
C315 C314 H314 105.2 . . ?
P4 C314 H314 105.2 . . ?
C314 C315 H31A 109.5 . . ?
C314 C315 H31B 109.5 . . ?
H31A C315 H31B 109.5 . . ?
C314 C315 H31C 109.5 . . ?
H31A C315 H31C 109.5 . . ?
H31B C315 H31C 109.5 . . ?
C314 C316 H31D 109.5 . . ?
C314 C316 H31E 109.5 . . ?
H31D C316 H31E 109.5 . . ?
C314 C316 H31F 109.5 . . ?
H31D C316 H31F 109.5 . . ?
H31E C316 H31F 109.5 . . ?
C318 C317 C319 110.0(7) . . ?
C318 C317 P4 105.3(7) . . ?
C319 C317 P4 107.6(8) . . ?
C318 C317 H317 111.2 . . ?
C319 C317 H317 111.2 . . ?
P4 C317 H317 111.2 . . ?
C317 C318 H31G 109.5 . . ?
C317 C318 H31H 109.5 . . ?
H31G C318 H31H 109.5 . . ?
C317 C318 H31I 109.5 . . ?
H31G C318 H31I 109.5 . . ?
H31H C318 H31I 109.5 . . ?
C317 C319 H31J 109.5 . . ?
C317 C319 H31K 109.5 . . ?
H31J C319 H31K 109.5 . . ?
C317 C319 H31L 109.5 . . ?
H31J C319 H31L 109.5 . . ?
H31K C319 H31L 109.5 . . ?
C322 C320 C321 106.0(7) . . ?
C322 C320 P4 120.1(8) . . ?
C321 C320 P4 116.8(8) . . ?
C322 C320 H320 104.0 . . ?
C321 C320 H320 104.0 . . ?
P4 C320 H320 104.0 . . ?
C320 C321 H32A 109.5 . . ?
C320 C321 H32B 109.5 . . ?
H32A C321 H32B 109.5 . . ?
C320 C321 H32C 109.5 . . ?
H32A C321 H32C 109.5 . . ?
H32B C321 H32C 109.5 . . ?
C320 C322 H32D 109.5 . . ?
C320 C322 H32E 109.5 . . ?
H32D C322 H32E 109.5 . . ?
C320 C322 H32F 109.5 . . ?
H32D C322 H32F 109.5 . . ?
H32E C322 H32F 109.5 . . ?
C201 B200 C209 103.1(2) . . ?
C201 B200 C217 116.3(2) . . ?
C209 B200 C217 109.8(2) . . ?
C201 B200 C225 110.1(2) . . ?
C209 B200 C225 113.6(2) . . ?
C217 B200 C225 104.2(2) . . ?
C206 C201 C202 115.4(3) . . ?
C206 C201 B200 125.2(2) . . ?
C202 C201 B200 118.9(2) . . ?
C203 C202 C201 122.9(3) . . ?
C203 C202 H202 118.5 . . ?
C201 C202 H202 118.5 . . ?
C202 C203 C204 120.5(3) . . ?
C202 C203 C207 119.9(3) . . ?
C204 C203 C207 119.6(3) . . ?
C205 C204 C203 118.1(3) . . ?
C205 C204 H204 120.9 . . ?
C203 C204 H204 120.9 . . ?
C204 C205 C206 121.1(3) . . ?
C204 C205 C208 119.4(2) . . ?
C206 C205 C208 119.6(2) . . ?
C201 C206 C205 122.0(3) . . ?
C201 C206 H206 119.0 . . ?
C205 C206 H206 119.0 . . ?
F102 C207 F2 124.9(5) . . ?
F102 C207 F103 112.5(5) . . ?
F2 C207 F103 54.7(4) . . ?
F102 C207 F3 30.7(4) . . ?
F2 C207 F3 111.8(4) . . ?
F103 C207 F3 131.5(5) . . ?
F102 C207 F1 70.7(5) . . ?
F2 C207 F1 103.2(4) . . ?
F103 C207 F1 51.7(5) . . ?
F3 C207 F1 100.5(3) . . ?
F102 C207 F101 102.5(5) . . ?
F2 C207 F101 47.7(4) . . ?
F103 C207 F101 101.7(5) . . ?
F3 C207 F101 75.0(4) . . ?
F1 C207 F101 140.5(4) . . ?
F102 C207 C203 116.8(4) . . ?
F2 C207 C203 116.6(3) . . ?
F103 C207 C203 113.5(4) . . ?
F3 C207 C203 113.4(3) . . ?
F1 C207 C203 109.6(3) . . ?
F101 C207 C203 108.0(3) . . ?
F105 C208 F5 127.2(6) . . ?
F105 C208 F4 71.1(7) . . ?
F5 C208 F4 107.7(3) . . ?
F105 C208 F106 107.5(6) . . ?
F5 C208 F106 72.0(6) . . ?
F4 C208 F106 40.5(6) . . ?
F105 C208 F104 106.8(6) . . ?
F5 C208 F104 33.5(5) . . ?
F4 C208 F104 131.0(5) . . ?
F106 C208 F104 103.5(5) . . ?
F105 C208 F6 35.2(7) . . ?
F5 C208 F6 105.5(3) . . ?
F4 C208 F6 104.1(3) . . ?
F106 C208 F6 132.2(5) . . ?
F104 C208 F6 76.1(6) . . ?
F105 C208 C205 114.4(5) . . ?
F5 C208 C205 113.8(3) . . ?
F4 C208 C205 113.0(3) . . ?
F106 C208 C205 112.1(4) . . ?
F104 C208 C205 111.8(5) . . ?
F6 C208 C205 111.9(3) . . ?
C214 C209 C210 115.5(3) . . ?
C214 C209 B200 120.0(3) . . ?
C210 C209 B200 124.3(2) . . ?
C211 C210 C209 122.3(3) . . ?
C211 C210 H210 118.8 . . ?
C209 C210 H210 118.8 . . ?
C212 C211 C210 120.7(3) . . ?
C212 C211 C215 118.5(3) . . ?
C210 C211 C215 120.7(3) . . ?
C213 C212 C211 118.4(3) . . ?
C213 C212 H212 120.8 . . ?
C211 C212 H212 120.8 . . ?
C212 C213 C214 120.6(3) . . ?
C212 C213 C216 120.2(3) . . ?
C214 C213 C216 119.2(3) . . ?
C213 C214 C209 122.4(3) . . ?
C213 C214 H214 118.8 . . ?
C209 C214 H214 118.8 . . ?
F7 C215 F8 108.3(3) . . ?
F7 C215 F9 106.3(3) . . ?
F8 C215 F9 103.3(3) . . ?
F7 C215 C211 113.5(3) . . ?
F8 C215 C211 111.9(3) . . ?
F9 C215 C211 112.8(3) . . ?
F110 C216 F10 120.0(6) . . ?
F110 C216 F11 80.6(5) . . ?
F10 C216 F11 108.0(4) . . ?
F110 C216 F112 107.4(5) . . ?
F10 C216 F112 82.4(5) . . ?
F11 C216 F112 30.3(4) . . ?
F110 C216 F111 107.8(5) . . ?
F10 C216 F111 22.0(6) . . ?
F11 C216 F111 126.6(5) . . ?
F112 C216 F111 103.8(5) . . ?
F110 C216 F12 24.4(6) . . ?
F10 C216 F12 106.2(5) . . ?
F11 C216 F12 104.2(5) . . ?
F112 C216 F12 128.3(6) . . ?
F111 C216 F12 88.7(6) . . ?
F110 C216 C213 115.1(4) . . ?
F10 C216 C213 115.0(4) . . ?
F11 C216 C213 112.4(4) . . ?
F112 C216 C213 111.3(4) . . ?
F111 C216 C213 110.6(4) . . ?
F12 C216 C213 110.3(4) . . ?
C222 C217 C218 115.7(3) . . ?
C222 C217 B200 125.7(3) . . ?
C218 C217 B200 118.3(3) . . ?
C219 C218 C217 122.6(3) . . ?
C219 C218 H218 118.7 . . ?
C217 C218 H218 118.7 . . ?
C220 C219 C218 120.5(3) . . ?
C220 C219 C223 119.7(3) . . ?
C218 C219 C223 119.8(3) . . ?
C221 C220 C219 118.2(3) . . ?
C221 C220 H220 120.9 . . ?
C219 C220 H220 120.9 . . ?
C220 C221 C222 121.0(3) . . ?
C220 C221 C224 119.1(3) . . ?
C222 C221 C224 119.9(3) . . ?
C217 C222 C221 122.0(3) . . ?
C217 C222 H222 119.0 . . ?
C221 C222 H222 119.0 . . ?
F14 C223 F15 106.4(3) . . ?
F14 C223 F13 105.3(3) . . ?
F15 C223 F13 105.7(3) . . ?
F14 C223 C219 112.2(3) . . ?
F15 C223 C219 113.6(3) . . ?
F13 C223 C219 112.9(3) . . ?
F118 C224 F18 120.2(6) . . ?
F118 C224 F16 73.9(5) . . ?
F18 C224 F16 110.0(5) . . ?
F118 C224 F116 109.2(5) . . ?
F18 C224 F116 19.6(5) . . ?
F16 C224 F116 124.9(6) . . ?
F118 C224 F117 107.4(4) . . ?
F18 C224 F117 83.3(5) . . ?
F16 C224 F117 35.5(3) . . ?
F116 C224 F117 102.4(4) . . ?
F118 C224 F17 28.9(5) . . ?
F18 C224 F17 103.3(4) . . ?
F16 C224 F17 101.7(4) . . ?
F116 C224 F17 87.0(5) . . ?
F117 C224 F17 132.1(4) . . ?
F118 C224 C221 115.4(4) . . ?
F18 C224 C221 115.2(4) . . ?
F16 C224 C221 115.3(4) . . ?
F116 C224 C221 112.1(4) . . ?
F117 C224 C221 109.5(4) . . ?
F17 C224 C221 109.8(3) . . ?
C226 C225 C230 115.6(2) . . ?
C226 C225 B200 123.3(2) . . ?
C230 C225 B200 121.0(2) . . ?
C227 C226 C225 122.4(3) . . ?
C227 C226 H226 118.8 . . ?
C225 C226 H226 118.8 . . ?
C228 C227 C226 120.9(3) . . ?
C228 C227 C231 120.5(3) . . ?
C226 C227 C231 118.7(3) . . ?
C227 C228 C229 118.1(2) . . ?
C227 C228 H228 121.0 . . ?
C229 C228 H228 121.0 . . ?
C228 C229 C230 120.6(3) . . ?
C228 C229 C232 120.4(2) . . ?
C230 C229 C232 118.9(2) . . ?
C229 C230 C225 122.4(3) . . ?
C229 C230 H230 118.8 . . ?
C225 C230 H230 118.8 . . ?
F19 C231 F21 108.5(3) . . ?
F19 C231 F20 105.6(3) . . ?
F21 C231 F20 104.8(3) . . ?
F19 C231 C227 113.4(3) . . ?
F21 C231 C227 112.2(3) . . ?
F20 C231 C227 111.8(3) . . ?
F22 C232 F23 106.3(2) . . ?
F22 C232 F24 106.4(2) . . ?
F23 C232 F24 105.3(2) . . ?
F22 C232 C229 113.1(2) . . ?
F23 C232 C229 113.0(2) . . ?
F24 C232 C229 112.1(2) . . ?
C509 B500 C525 111.0(2) . . ?
C509 B500 C517 115.8(2) . . ?
C525 B500 C517 102.9(2) . . ?
C509 B500 C501 103.4(2) . . ?
C525 B500 C501 112.3(2) . . ?
C517 B500 C501 111.8(2) . . ?
C506 C501 C502 115.5(3) . . ?
C506 C501 B500 123.9(2) . . ?
C502 C501 B500 120.3(2) . . ?
C503 C502 C501 122.5(3) . . ?
C503 C502 H502 118.7 . . ?
C501 C502 H502 118.7 . . ?
C502 C503 C504 120.6(3) . . ?
C502 C503 C507 118.7(3) . . ?
C504 C503 C507 120.7(3) . . ?
C505 C504 C503 118.0(3) . . ?
C505 C504 H504 121.0 . . ?
C503 C504 H504 121.0 . . ?
C504 C505 C506 120.9(3) . . ?
C504 C505 C508 120.5(3) . . ?
C506 C505 C508 118.6(3) . . ?
C505 C506 C501 122.3(3) . . ?
C505 C506 H506 118.8 . . ?
C501 C506 H506 118.8 . . ?
F302 C507 F303 109.3(3) . . ?
F302 C507 F301 104.5(3) . . ?
F303 C507 F301 103.8(3) . . ?
F302 C507 C503 113.4(3) . . ?
F303 C507 C503 113.8(3) . . ?
F301 C507 C503 111.3(3) . . ?
F305 C508 F304 108.4(3) . . ?
F305 C508 F306 104.6(4) . . ?
F304 C508 F306 103.9(3) . . ?
F305 C508 C505 113.7(3) . . ?
F304 C508 C505 113.7(3) . . ?
F306 C508 C505 111.8(3) . . ?
C510 C509 C514 115.9(3) . . ?
C510 C509 B500 120.4(2) . . ?
C514 C509 B500 123.2(2) . . ?
C511 C510 C509 122.2(3) . . ?
C511 C510 H510 118.9 . . ?
C509 C510 H510 118.9 . . ?
C512 C511 C510 121.0(3) . . ?
C512 C511 C515 119.8(3) . . ?
C510 C511 C515 119.2(3) . . ?
C511 C512 C513 118.0(3) . . ?
C511 C512 H512 121.0 . . ?
C513 C512 H512 121.0 . . ?
C512 C513 C514 121.2(3) . . ?
C512 C513 C516 118.8(3) . . ?
C514 C513 C516 119.9(3) . . ?
C513 C514 C509 121.8(3) . . ?
C513 C514 H514 119.1 . . ?
C509 C514 H514 119.1 . . ?
F308 C515 F408 128.8(6) . . ?
F308 C515 F309 107.9(3) . . ?
F408 C515 F309 56.2(7) . . ?
F308 C515 F409 47.3(6) . . ?
F408 C515 F409 103.8(6) . . ?
F309 C515 F409 132.3(5) . . ?
F308 C515 F407 59.5(6) . . ?
F408 C515 F407 104.5(6) . . ?
F309 C515 F407 53.4(7) . . ?
F409 C515 F407 103.3(6) . . ?
F308 C515 F307 108.0(3) . . ?
F408 C515 F307 47.6(7) . . ?
F309 C515 F307 102.6(3) . . ?
F409 C515 F307 63.8(6) . . ?
F407 C515 F307 136.4(5) . . ?
F308 C515 C511 113.9(3) . . ?
F408 C515 C511 116.9(5) . . ?
F309 C515 C511 113.3(3) . . ?
F409 C515 C511 114.3(5) . . ?
F407 C515 C511 112.5(5) . . ?
F307 C515 C511 110.5(3) . . ?
F311 C516 F312 106.7(3) . . ?
F311 C516 F310 106.0(3) . . ?
F312 C516 F310 105.0(3) . . ?
F311 C516 C513 112.4(3) . . ?
F312 C516 C513 112.8(3) . . ?
F310 C516 C513 113.3(3) . . ?
C518 C517 C522 116.0(3) . . ?
C518 C517 B500 125.1(2) . . ?
C522 C517 B500 118.4(2) . . ?
C517 C518 C519 122.0(3) . . ?
C517 C518 H518 119.0 . . ?
C519 C518 H518 119.0 . . ?
C520 C519 C518 120.6(3) . . ?
C520 C519 C523 120.0(3) . . ?
C518 C519 C523 119.4(3) . . ?
C519 C520 C521 118.3(3) . . ?
C519 C520 H520 120.9 . . ?
C521 C520 H520 120.9 . . ?
C522 C521 C520 120.7(3) . . ?
C522 C521 C524 120.1(3) . . ?
C520 C521 C524 119.2(3) . . ?
C521 C522 C517 122.3(3) . . ?
C521 C522 H522 118.8 . . ?
C517 C522 H522 118.8 . . ?
F313 C523 F315 106.6(3) . . ?
F313 C523 F314 105.9(3) . . ?
F315 C523 F314 104.8(3) . . ?
F313 C523 C519 113.6(3) . . ?
F315 C523 C519 113.1(3) . . ?
F314 C523 C519 112.1(3) . . ?
F318 C524 F317 106.6(3) . . ?
F318 C524 F316 106.6(3) . . ?
F317 C524 F316 105.0(3) . . ?
F318 C524 C521 113.1(3) . . ?
F317 C524 C521 112.4(3) . . ?
F316 C524 C521 112.5(3) . . ?
C530 C525 C526 115.9(3) . . ?
C530 C525 B500 123.5(2) . . ?
C526 C525 B500 120.3(2) . . ?
C527 C526 C525 122.2(3) . . ?
C527 C526 H526 118.9 . . ?
C525 C526 H526 118.9 . . ?
C526 C527 C528 120.7(3) . . ?
C526 C527 C531 120.9(3) . . ?
C528 C527 C531 118.3(3) . . ?
C529 C528 C527 118.3(3) . . ?
C529 C528 H528 120.9 . . ?
C527 C528 H528 120.9 . . ?
C528 C529 C530 120.8(3) . . ?
C528 C529 C532 120.7(3) . . ?
C530 C529 C532 118.5(3) . . ?
C525 C530 C529 122.1(3) . . ?
C525 C530 H530 119.0 . . ?
C529 C530 H530 119.0 . . ?
F321 C531 F319 105.5(3) . . ?
F321 C531 F320 107.6(3) . . ?
F319 C531 F320 104.6(3) . . ?
F321 C531 C527 113.3(3) . . ?
F319 C531 C527 113.1(3) . . ?
F320 C531 C527 112.1(3) . . ?
F323 C532 F322 106.5(3) . . ?
F323 C532 F324 106.1(3) . . ?
F322 C532 F324 105.5(3) . . ?
F323 C532 C529 112.6(3) . . ?
F322 C532 C529 113.8(3) . . ?
F324 C532 C529 111.7(3) . . ?

loop_
_geom_bond_atom_site_label_1
_geom_bond_atom_site_label_2
_geom_bond_distance
_geom_bond_site_symmetry_2
_geom_bond_publ_flag
Rh1 B1 2.124(4) . ?
Rh1 P1 2.2681(8) . ?
Rh1 P2 2.2883(9) . ?
Rh1 H1A 1.67(3) . ?
Rh1 H1B 1.78(3) . ?
P1 C8 1.857(3) . ?
P1 C5 1.860(3) . ?
P1 C11 1.861(3) . ?
P2 C14 1.857(3) . ?
P2 C20 1.858(4) . ?
P2 C17 1.862(4) . ?
B1 N1 1.567(5) . ?
B1 N2 1.575(5) . ?
B1 H1A 1.234(19) . ?
B1 H1B 1.235(19) . ?
B2 N2 1.607(6) . ?
B2 N1 1.612(5) . ?
B2 H2A 1.0729 . ?
B2 H2B 1.0729 . ?
N1 C2 1.480(4) . ?
N1 C1 1.484(5) . ?
C1 H1C 0.9800 . ?
C1 H1D 0.9800 . ?
C1 H1E 0.9800 . ?
C2 H2C 0.9800 . ?
C2 H2D 0.9800 . ?
C2 H2E 0.9800 . ?
N2 C3 1.473(5) . ?
N2 C4 1.488(5) . ?
C3 H3A 0.9800 . ?
C3 H3B 0.9800 . ?
C3 H3C 0.9800 . ?
C4 H4A 0.9800 . ?
C4 H4B 0.9800 . ?
C4 H4C 0.9800 . ?
C5 C7 1.539(5) . ?
C5 C6 1.539(5) . ?
C5 H5 1.0000 . ?
C6 H6A 0.9800 . ?
C6 H6B 0.9800 . ?
C6 H6C 0.9800 . ?
C7 H7A 0.9800 . ?
C7 H7B 0.9800 . ?
C7 H7C 0.9800 . ?
C8 C9 1.525(5) . ?
C8 C10 1.534(5) . ?
C8 H8 1.0000 . ?
C9 H9A 0.9800 . ?
C9 H9B 0.9800 . ?
C9 H9C 0.9800 . ?
C10 H10A 0.9800 . ?
C10 H10B 0.9800 . ?
C10 H10C 0.9800 . ?
C11 C13 1.528(5) . ?
C11 C12 1.538(5) . ?
C11 H11 1.0000 . ?
C12 H12C 0.9800 . ?
C12 H12D 0.9800 . ?
C12 H12E 0.9800 . ?
C13 H13A 0.9800 . ?
C13 H13B 0.9800 . ?
C13 H13C 0.9800 . ?
C14 C15 1.525(5) . ?
C14 C16 1.535(5) . ?
C14 H14 1.0000 . ?
C15 H15A 0.9800 . ?
C15 H15B 0.9800 . ?
C15 H15C 0.9800 . ?
C16 H16A 0.9800 . ?
C16 H16B 0.9800 . ?
C16 H16C 0.9800 . ?
C17 C18 1.514(7) . ?
C17 C19 1.530(6) . ?
C17 H17 1.0000 . ?
C18 H18A 0.9800 . ?
C18 H18B 0.9800 . ?
C18 H18C 0.9800 . ?
C19 H19A 0.9800 . ?
C19 H19B 0.9800 . ?
C19 H19C 0.9800 . ?
C20 C22 1.530(5) . ?
C20 C21 1.542(5) . ?
C20 H20 1.0000 . ?
C21 H21A 0.9800 . ?
C21 H21B 0.9800 . ?
C21 H21C 0.9800 . ?
C22 H22A 0.9800 . ?
C22 H22B 0.9800 . ?
C22 H22C 0.9800 . ?
Rh2 B11 2.118(4) . ?
Rh2 P3 2.2799(8) . ?
Rh2 P4 2.2899(9) . ?
Rh2 H11A 1.78(3) . ?
Rh2 H11B 1.79(3) . ?
P4 C317 1.765(7) . ?
P4 C120 1.828(5) . ?
P4 C314 1.837(6) . ?
P4 C117 1.908(4) . ?
P4 C114 1.911(4) . ?
P4 C320 1.955(7) . ?
P3 C111 1.850(3) . ?
P3 C105 1.851(3) . ?
P3 C108 1.857(3) . ?
B11 N11 1.553(5) . ?
B11 N12 1.571(5) . ?
B11 H11A 1.236(19) . ?
B11 H11B 1.237(19) . ?
B12 N11 1.593(5) . ?
B12 N12 1.614(5) . ?
B12 H12A 1.1047 . ?
B12 H12B 1.1047 . ?
N11 C102 1.455(5) . ?
N11 C101 1.507(5) . ?
C101 H10D 0.9800 . ?
C101 H10E 0.9800 . ?
C101 H10F 0.9800 . ?
C102 H10G 0.9800 . ?
C102 H10H 0.9800 . ?
C102 H10I 0.9800 . ?
N12 C104 1.472(4) . ?
N12 C103 1.491(4) . ?
C103 H10J 0.9800 . ?
C103 H10K 0.9800 . ?
C103 H10L 0.9800 . ?
C104 H10M 0.9800 . ?
C104 H10N 0.9800 . ?
C104 H10O 0.9800 . ?
C105 C107 1.528(5) . ?
C105 C106 1.540(6) . ?
C105 H105 1.0000 . ?
C106 H10P 0.9800 . ?
C106 H10Q 0.9800 . ?
C106 H10R 0.9800 . ?
C107 H10S 0.9800 . ?
C107 H10T 0.9800 . ?
C107 H10U 0.9800 . ?
C108 C110 1.532(4) . ?
C108 C109 1.537(4) . ?
C108 H108 1.0000 . ?
C109 H10V 0.9800 . ?
C109 H10W 0.9800 . ?
C109 H10$ 0.9800 . ?
C110 H11C 0.9800 . ?
C110 H11D 0.9800 . ?
C110 H11E 0.9800 . ?
C111 C112 1.528(5) . ?
C111 C113 1.528(5) . ?
C111 H111 1.0000 . ?
C112 H11F 0.9800 . ?
C112 H11G 0.9800 . ?
C112 H11H 0.9800 . ?
C113 H11I 0.9800 . ?
C113 H11J 0.9800 . ?
C113 H11K 0.9800 . ?
C114 C115 1.517(8) . ?
C114 C116 1.533(5) . ?
C114 H114 1.0000 . ?
C115 H11L 0.9800 . ?
C115 H11M 0.9800 . ?
C115 H11N 0.9800 . ?
C116 H11O 0.9800 . ?
C116 H11P 0.9800 . ?
C116 H11Q 0.9800 . ?
C117 C118 1.532(5) . ?
C117 C119 1.538(6) . ?
C117 H117 1.0000 . ?
C118 H11R 0.9800 . ?
C118 H11S 0.9800 . ?
C118 H11T 0.9800 . ?
C119 H11U 0.9800 . ?
C119 H11V 0.9800 . ?
C119 H11W 0.9800 . ?
C120 C121 1.496(7) . ?
C120 C122 1.507(6) . ?
C120 H120 1.0000 . ?
C121 H12F 0.9800 . ?
C121 H12G 0.9800 . ?
C121 H12H 0.9800 . ?
C122 H12I 0.9800 . ?
C122 H12J 0.9800 . ?
C122 H12K 0.9800 . ?
C314 C316 1.518(8) . ?
C314 C315 1.519(9) . ?
C314 H314 1.0000 . ?
C315 H31A 0.9800 . ?
C315 H31B 0.9800 . ?
C315 H31C 0.9800 . ?
C316 H31D 0.9800 . ?
C316 H31E 0.9800 . ?
C316 H31F 0.9800 . ?
C317 C318 1.518(8) . ?
C317 C319 1.524(8) . ?
C317 H317 1.0000 . ?
C318 H31G 0.9800 . ?
C318 H31H 0.9800 . ?
C318 H31I 0.9800 . ?
C319 H31J 0.9800 . ?
C319 H31K 0.9800 . ?
C319 H31L 0.9800 . ?
C320 C322 1.548(8) . ?
C320 C321 1.551(8) . ?
C320 H320 1.0000 . ?
C321 H32A 0.9800 . ?
C321 H32B 0.9800 . ?
C321 H32C 0.9800 . ?
C322 H32D 0.9800 . ?
C322 H32E 0.9800 . ?
C322 H32F 0.9800 . ?
B200 C201 1.638(4) . ?
B200 C209 1.642(4) . ?
B200 C217 1.643(4) . ?
B200 C225 1.644(4) . ?
C201 C206 1.397(4) . ?
C201 C202 1.406(4) . ?
C202 C203 1.382(4) . ?
C202 H202 0.9500 . ?
C203 C204 1.390(4) . ?
C203 C207 1.495(4) . ?
C204 C205 1.382(4) . ?
C204 H204 0.9500 . ?
C205 C206 1.399(4) . ?
C205 C208 1.498(4) . ?
C206 H206 0.9500 . ?
C207 F102 1.263(5) . ?
C207 F2 1.272(4) . ?
C207 F103 1.282(5) . ?
C207 F3 1.310(4) . ?
C207 F1 1.395(4) . ?
C207 F101 1.408(5) . ?
C208 F105 1.299(6) . ?
C208 F5 1.306(4) . ?
C208 F4 1.330(4) . ?
C208 F106 1.332(6) . ?
C208 F104 1.337(6) . ?
C208 F6 1.347(4) . ?
C209 C214 1.403(4) . ?
C209 C210 1.403(4) . ?
C210 C211 1.386(4) . ?
C210 H210 0.9500 . ?
C211 C212 1.385(4) . ?
C211 C215 1.498(4) . ?
C212 C213 1.385(4) . ?
C212 H212 0.9500 . ?
C213 C214 1.387(4) . ?
C213 C216 1.502(4) . ?
C214 H214 0.9500 . ?
C215 F7 1.298(4) . ?
C215 F8 1.320(4) . ?
C215 F9 1.325(4) . ?
C216 F110 1.299(6) . ?
C216 F10 1.303(5) . ?
C216 F11 1.332(5) . ?
C216 F112 1.335(6) . ?
C216 F111 1.345(6) . ?
C216 F12 1.349(5) . ?
C217 C222 1.392(4) . ?
C217 C218 1.405(4) . ?
C218 C219 1.389(4) . ?
C218 H218 0.9500 . ?
C219 C220 1.386(5) . ?
C219 C223 1.488(5) . ?
C220 C221 1.383(4) . ?
C220 H220 0.9500 . ?
C221 C222 1.401(4) . ?
C221 C224 1.499(5) . ?
C222 H222 0.9500 . ?
C223 F14 1.320(4) . ?
C223 F15 1.328(4) . ?
C223 F13 1.339(5) . ?
C224 F118 1.279(5) . ?
C224 F18 1.304(5) . ?
C224 F16 1.320(5) . ?
C224 F116 1.337(6) . ?
C224 F117 1.374(5) . ?
C224 F17 1.389(5) . ?
C225 C226 1.400(4) . ?
C225 C230 1.401(4) . ?
C226 C227 1.392(4) . ?
C226 H226 0.9500 . ?
C227 C228 1.387(4) . ?
C227 C231 1.492(4) . ?
C228 C229 1.387(4) . ?
C228 H228 0.9500 . ?
C229 C230 1.394(4) . ?
C229 C232 1.489(4) . ?
C230 H230 0.9500 . ?
C231 F19 1.325(4) . ?
C231 F21 1.334(4) . ?
C231 F20 1.350(4) . ?
C232 F22 1.338(3) . ?
C232 F23 1.343(3) . ?
C232 F24 1.348(3) . ?
B500 C509 1.637(4) . ?
B500 C525 1.641(4) . ?
B500 C517 1.643(4) . ?
B500 C501 1.643(4) . ?
C501 C506 1.395(4) . ?
C501 C502 1.403(4) . ?
C502 C503 1.387(4) . ?
C502 H502 0.9500 . ?
C503 C504 1.391(4) . ?
C503 C507 1.497(4) . ?
C504 C505 1.382(4) . ?
C504 H504 0.9500 . ?
C505 C506 1.395(4) . ?
C505 C508 1.489(4) . ?
C506 H506 0.9500 . ?
C507 F302 1.312(4) . ?
C507 F303 1.320(4) . ?
C507 F301 1.362(4) . ?
C508 F305 1.298(5) . ?
C508 F304 1.327(4) . ?
C508 F306 1.343(5) . ?
C509 C510 1.400(4) . ?
C509 C514 1.401(4) . ?
C510 C511 1.392(4) . ?
C510 H510 0.9500 . ?
C511 C512 1.382(4) . ?
C511 C515 1.489(4) . ?
C512 C513 1.384(4) . ?
C512 H512 0.9500 . ?
C513 C514 1.395(4) . ?
C513 C516 1.498(4) . ?
C514 H514 0.9500 . ?
C515 F308 1.291(4) . ?
C515 F408 1.298(6) . ?
C515 F309 1.319(4) . ?
C515 F409 1.332(6) . ?
C515 F407 1.340(7) . ?
C515 F307 1.342(4) . ?
C516 F311 1.320(4) . ?
C516 F312 1.327(4) . ?
C516 F310 1.330(4) . ?
C517 C518 1.390(4) . ?
C517 C522 1.404(4) . ?
C518 C519 1.404(4) . ?
C518 H518 0.9500 . ?
C519 C520 1.384(4) . ?
C519 C523 1.489(4) . ?
C520 C521 1.387(4) . ?
C520 H520 0.9500 . ?
C521 C522 1.386(4) . ?
C521 C524 1.497(4) . ?
C522 H522 0.9500 . ?
C523 F313 1.331(4) . ?
C523 F315 1.338(4) . ?
C523 F314 1.340(4) . ?
C524 F318 1.324(4) . ?
C524 F317 1.331(4) . ?
C524 F316 1.332(4) . ?
C525 C530 1.395(4) . ?
C525 C526 1.405(4) . ?
C526 C527 1.384(4) . ?
C526 H526 0.9500 . ?
C527 C528 1.391(4) . ?
C527 C531 1.492(4) . ?
C528 C529 1.379(4) . ?
C528 H528 0.9500 . ?
C529 C530 1.397(4) . ?
C529 C532 1.491(5) . ?
C530 H530 0.9500 . ?
C531 F321 1.332(4) . ?
C531 F319 1.334(4) . ?
C531 F320 1.338(4) . ?
C532 F323 1.330(5) . ?
C532 F322 1.330(4) . ?
C532 F324 1.334(5) . ?
